data_4121560
loop_
_publ_author_name
'Han, Xin-Bao'
'Zhang, Zhi-Ming'
'Zhang, Teng'
'Li, Yang-Guang'
'Lin, Wenbin'
'You, Wansheng'
'Su, Zhong-Min'
'Wang, En-Bo'

_publ_section_title
;
 Polyoxometalate-based cobalt-phosphate molecular catalysts for visible
 light-driven water oxidation.
;
_journal_issue 14
_journal_name_full 'Journal of the American Chemical Society'
_journal_page_first 5359
_journal_page_last 5366
_journal_paper_doi 10.1021/ja412886e
_journal_volume 136
_journal_year 2014
_chemical_formula_sum 'Co16 H128 Na28 O222 P8 W36'
_chemical_formula_weight 12133.98
_chemical_name_systematic
; 
 ? 
;
_space_group_IT_number 60
_symmetry_cell_setting orthorhombic
_symmetry_space_group_name_Hall '-P 2n 2ab'
_symmetry_space_group_name_H-M 'P b c n'
_atom_sites_solution_hydrogens none
_atom_sites_solution_primary direct
_atom_sites_solution_secondary difmap
_audit_creation_method SHELXL-97
_cell_angle_alpha 90.00
_cell_angle_beta 90.00
_cell_angle_gamma 90.00
_cell_formula_units_Z 4
_cell_length_a 28.666(6)
_cell_length_b 31.619(6)
_cell_length_c 26.071(5)
_cell_measurement_temperature 293(2)
_cell_measurement_theta_max 25
_cell_measurement_theta_min 2.98
_cell_volume 23631(8)
_computing_structure_refinement 'SHELXL-97 (Sheldrick, 1997)'
_computing_structure_solution 'SHELXS-97 (Sheldrick, 1990)'
_diffrn_ambient_temperature 293(2)
_diffrn_detector_area_resol_mean 0.01
_diffrn_measured_fraction_theta_full 0.993
_diffrn_measured_fraction_theta_max 0.993
_diffrn_measurement_device_type 'Rigaku R-AXIS RAPID IP'
_diffrn_measurement_method Oscillation
_diffrn_radiation_monochromator graphite
_diffrn_radiation_source 'fine-focus sealed tube'
_diffrn_radiation_type MoK\a
_diffrn_radiation_wavelength 0.71073
_diffrn_reflns_av_R_equivalents 0.2270
_diffrn_reflns_av_sigmaI/netI 0.1686
_diffrn_reflns_limit_h_max 34
_diffrn_reflns_limit_h_min -34
_diffrn_reflns_limit_k_max 37
_diffrn_reflns_limit_k_min -37
_diffrn_reflns_limit_l_max 28
_diffrn_reflns_limit_l_min -30
_diffrn_reflns_number 134602
_diffrn_reflns_theta_full 25.00
_diffrn_reflns_theta_max 25.00
_diffrn_reflns_theta_min 2.98
_diffrn_standards_decay_% none
_diffrn_standards_interval_count 0
_diffrn_standards_interval_time 0
_diffrn_standards_number 0
_exptl_absorpt_coefficient_mu 18.748
_exptl_absorpt_correction_T_max 0.3992
_exptl_absorpt_correction_T_min 0.0772
_exptl_absorpt_correction_type multi-scan
_exptl_absorpt_process_details 'ABSCOR by T.Higashi    8 March, 1995'
_exptl_crystal_colour 'dark purple'
_exptl_crystal_density_diffrn 3.411
_exptl_crystal_density_method 'not measured'
_exptl_crystal_description BLOCK
_exptl_crystal_F_000 21712
_exptl_crystal_size_max 0.28
_exptl_crystal_size_mid 0.08
_exptl_crystal_size_min 0.06
_refine_diff_density_max 3.239
_refine_diff_density_min -1.806
_refine_diff_density_rms 0.438
_refine_ls_extinction_method none
_refine_ls_goodness_of_fit_ref 1.025
_refine_ls_hydrogen_treatment none
_refine_ls_matrix_type full
_refine_ls_number_parameters 1398
_refine_ls_number_reflns 20688
_refine_ls_number_restraints 222
_refine_ls_restrained_S_all 1.022
_refine_ls_R_factor_all 0.1350
_refine_ls_R_factor_gt 0.0783
_refine_ls_shift/su_max 0.006
_refine_ls_shift/su_mean 0.000
_refine_ls_structure_factor_coef Fsqd
_refine_ls_weighting_details 'calc w=1/[\s^2^(Fo^2^)+(0.0516P)^2^+197.8450P] where P=(Fo^2^+2Fc^2^)/3'
_refine_ls_weighting_scheme calc
_refine_ls_wR_factor_gt 0.1568
_refine_ls_wR_factor_ref 0.1817
_reflns_number_gt 12880
_reflns_number_total 20688
_reflns_threshold_expression >2sigma(I)
_cod_data_source_file ja412886e_si_008.cif
_cod_data_source_block 1
_cod_depositor_comments
;
The following automatic conversions were performed:

'_symmetry_cell_setting' value 'Orthorhombic' changed to
'orthorhombic' according to
/usr/data/users/saulius/automatic-downloads/rss-feeds/ACS/lib/dictionaries/cif_core.dic
dictionary named 'cif_core.dic' version 2.4.2 from 2011-04-26.

Automatic conversion script
Id: cif_fix_values 2281 2013-09-26 08:29:07Z andrius 

 Adding full bibliography for 4121557--4121563.cif.
;
_cod_original_sg_symbol_H-M Pbcn
_cod_database_code 4121560

loop_
_symmetry_equiv_pos_as_xyz
'x, y, z'
'-x+1/2, -y+1/2, z+1/2'
'x+1/2, -y+1/2, -z'
'-x, y, -z+1/2'
'-x, -y, -z'
'x-1/2, y-1/2, -z-1/2'
'-x-1/2, y-1/2, z'
'x, -y, z-1/2'

loop_
_atom_site_label
_atom_site_type_symbol
_atom_site_fract_x
_atom_site_fract_y
_atom_site_fract_z
_atom_site_U_iso_or_equiv
_atom_site_adp_type
_atom_site_occupancy
_atom_site_symmetry_multiplicity
_atom_site_calc_flag
_atom_site_refinement_flags
_atom_site_disorder_assembly
_atom_site_disorder_group
W1 W 0.25486(4) 0.07892(4) 0.15090(4) 0.0222(3) Uani 1 1 d . A .
W2 W 0.37315(4) -0.08005(3) 0.21642(4) 0.0218(2) Uani 1 1 d . A .
W3 W 0.35082(4) -0.04950(3) 0.35547(4) 0.0213(3) Uani 1 1 d . A .
W4 W 0.40982(4) 0.19580(4) -0.02342(4) 0.0266(3) Uani 1 1 d . . .
W5 W 0.32624(4) -0.01900(3) 0.11950(4) 0.0202(2) Uani 1 1 d . A .
W6 W 0.28591(4) 0.03901(4) 0.38622(4) 0.0214(3) Uani 1 1 d . A .
W7 W 0.23555(4) 0.10579(4) 0.27853(4) 0.0229(3) Uani 1 1 d . A .
W8 W 0.45904(5) 0.35263(4) 0.11462(4) 0.0332(3) Uani 1 1 d . . .
W9 W 0.37507(5) 0.28868(4) 0.06023(4) 0.0301(3) Uani 1 1 d . . .
W10 W 0.61877(5) 0.24315(4) 0.01497(4) 0.0346(3) Uani 1 1 d . . .
W11 W 0.58624(5) 0.32737(4) 0.09221(5) 0.0379(3) Uani 1 1 d . . .
W13 W 0.52577(4) 0.17416(4) -0.04509(4) 0.0277(3) Uani 1 1 d . . .
W15 W 0.18683(4) -0.00376(4) 0.30460(4) 0.0251(3) Uani 0.89 1 d P A 1
O7 O 0.2001(7) -0.0639(6) 0.3071(7) 0.024(5) Uani 0.89 1 d PU A 1
W12 W 0.25268(5) -0.09268(4) 0.27414(4) 0.0250(3) Uani 0.89 1 d P A 1
O8 O 0.2131(9) -0.0850(7) 0.2125(8) 0.039(6) Uani 0.89 1 d PU A 1
W14 W 0.20548(4) -0.03065(4) 0.17655(4) 0.0239(3) Uani 0.89 1 d P A 1
O14 O 0.1644(8) -0.0177(7) 0.2349(8) 0.030(5) Uani 0.89 1 d PU A 1
O01 O 0.18683(4) -0.00376(4) 0.30460(4) 0.0251(3) Uani 0.11 1 d P A 2
W15A W 0.2273(5) -0.0502(5) 0.3294(4) 0.045(3) Uani 0.11 1 d P A 2
O02 O 0.25268(5) -0.09268(4) 0.27414(4) 0.0250(3) Uani 0.11 1 d P A 2
W12A W 0.2473(5) -0.0802(5) 0.2019(4) 0.046(3) Uani 0.11 1 d P A 2
O03 O 0.20548(4) -0.03065(4) 0.17655(4) 0.0239(3) Uani 0.11 1 d P A 2
W14A W 0.1808(4) 0.0094(6) 0.2293(5) 0.049(4) Uani 0.11 1 d P A 2
W16 W 0.54360(6) 0.28605(5) -0.09321(5) 0.0364(4) Uani 0.89 1 d P . 1
O52 O 0.5414(10) 0.3468(8) -0.0787(9) 0.044(6) Uani 0.89 1 d PU . 1
W17 W 0.51223(6) 0.37123(4) -0.01617(5) 0.0385(4) Uani 0.89 1 d P . 1
O23 O 0.452(3) 0.350(3) -0.065(3) 0.26(4) Uani 0.89 1 d PU . 1
W18 W 0.42693(5) 0.30811(4) -0.07126(5) 0.0334(3) Uani 0.89 1 d P . 1
O18 O 0.4810(11) 0.3023(10) -0.1161(11) 0.060(9) Uani 0.89 1 d PU . 1
O04 O 0.54360(6) 0.28605(5) -0.09321(5) 0.0364(4) Uani 0.11 1 d P . 2
W16A W 0.5696(8) 0.3340(6) -0.0544(7) 0.084(6) Uani 0.11 1 d P . 2
O05 O 0.51223(6) 0.37123(4) -0.01617(5) 0.0385(4) Uani 0.11 1 d P . 2
W17A W 0.4563(6) 0.3610(5) -0.0422(12) 0.087(7) Uani 0.11 1 d P . 2
O06 O 0.42693(5) 0.30811(4) -0.07126(5) 0.0334(3) Uani 0.11 1 d P . 2
W18A W 0.4822(7) 0.2741(7) -0.1094(6) 0.075(5) Uani 0.11 1 d P . 2
Co1 Co 0.44507(13) 0.25151(11) 0.15538(13) 0.0234(8) Uani 1 1 d . . .
Co2 Co 0.44415(11) 0.09913(10) 0.24990(12) 0.0155(7) Uani 1 1 d . . .
Co3 Co 0.34202(12) 0.11557(11) 0.22494(12) 0.0211(8) Uani 1 1 d . A .
Co4 Co 0.57216(13) 0.22567(11) 0.13312(13) 0.0244(8) Uani 1 1 d . . .
Co5 Co 0.47758(13) 0.15631(11) 0.07284(12) 0.0215(8) Uani 1 1 d . . .
Co6 Co 0.50062(12) 0.17214(10) 0.31277(11) 0.0173(7) Uani 1 1 d . . .
Co7 Co 0.39397(12) 0.04847(11) 0.33288(12) 0.0191(8) Uani 1 1 d . A .
Co8 Co 0.41617(12) 0.01854(11) 0.19147(12) 0.0186(8) Uani 1 1 d . . .
P1 P 0.4964(3) 0.2656(2) 0.0326(2) 0.0245(16) Uani 1 1 d . . .
P2 P 0.4059(2) 0.1971(2) 0.2503(2) 0.0197(15) Uani 1 1 d . . .
P3 P 0.3018(2) 0.0106(2) 0.2508(2) 0.0209(15) Uani 1 1 d . A .
P4 P 0.5001(2) 0.0741(2) 0.3570(2) 0.0157(14) Uani 1 1 d . . .
O1 O 0.5245(9) 0.4262(7) -0.0271(9) 0.063(7) Uani 1 1 d U . .
O2 O 0.6185(9) 0.3688(7) 0.1130(8) 0.064(8) Uani 1 1 d . . .
O3 O 0.4217(8) 0.2477(6) -0.0673(6) 0.038(5) Uani 1 1 d . . .
O4 O 0.1644(8) -0.0467(7) 0.1313(7) 0.049(6) Uani 1 1 d . . .
O5 O 0.2389(8) -0.1453(7) 0.2889(8) 0.053(6) Uani 1 1 d . . .
O6 O 0.4497(6) 0.1678(5) 0.2504(6) 0.019(4) Uani 1 1 d U . .
O9 O 0.3965(7) 0.3431(6) 0.0875(7) 0.036(5) Uani 1 1 d . . .
O10 O 0.4352(6) 0.0337(5) 0.2673(6) 0.021(4) Uani 1 1 d U . .
O11 O 0.3107(7) -0.0176(6) 0.4038(6) 0.034(5) Uani 1 1 d . . .
O12 O 0.3970(6) 0.0836(5) 0.1898(5) 0.016(4) Uani 1 1 d U . .
O13 O 0.3805(6) 0.2357(5) 0.0227(6) 0.022(4) Uani 1 1 d . . .
O15 O 0.2606(6) 0.0824(5) 0.3412(6) 0.024(4) Uani 1 1 d . . .
O16 O 0.2184(7) 0.1058(6) 0.2051(6) 0.030(5) Uani 1 1 d . . .
O17 O 0.4588(7) 0.1726(6) -0.0652(6) 0.030(5) Uani 1 1 d . . .
O19 O 0.5187(6) 0.0293(5) 0.3415(6) 0.020(4) Uani 1 1 d U . .
O20 O 0.3512(7) -0.0722(5) 0.1459(6) 0.027(4) Uani 1 1 d . . .
O21 O 0.2636(7) -0.0408(6) 0.1441(6) 0.031(5) Uani 1 1 d . . .
O22 O 0.4197(6) 0.2408(5) 0.2300(7) 0.026(4) Uani 1 1 d . . .
O24 O 0.5810(8) 0.1978(6) -0.0152(7) 0.039(5) Uani 1 1 d . . .
O25 O 0.2122(7) 0.0280(5) 0.1649(5) 0.023(4) Uani 1 1 d . . .
O26 O 0.3871(6) 0.1990(5) 0.3066(6) 0.020(4) Uani 1 1 d . . .
O27 O 0.5256(7) 0.3452(6) 0.1169(6) 0.036(5) Uani 1 1 d . . .
O28 O 0.5327(6) 0.0960(5) 0.3979(7) 0.028(4) Uani 1 1 d . . .
O29 O 0.3795(6) 0.2627(5) 0.1225(6) 0.023(4) Uani 1 1 d U . .
O30 O 0.4483(7) 0.3171(6) 0.1687(6) 0.032(5) Uani 1 1 d . . .
O31 O 0.4184(6) 0.1570(6) 0.0275(6) 0.024(4) Uani 1 1 d U . .
O32 O 0.4492(6) 0.0724(5) 0.3759(6) 0.024(4) Uani 1 1 d . . .
O33 O 0.5159(6) 0.1371(6) 0.0068(6) 0.026(4) Uani 1 1 d . . .
O34 O 0.2856(6) 0.1393(6) 0.2670(6) 0.027(4) Uani 1 1 d . . .
O35 O 0.6294(7) 0.2987(6) 0.0463(7) 0.038(5) Uani 1 1 d U . .
O36 O 0.2941(6) 0.0342(6) 0.1210(6) 0.027(4) Uani 1 1 d . . .
O37 O 0.3614(7) 0.1766(6) -0.0562(7) 0.040(5) Uani 1 1 d . . .
O38 O 0.5912(7) 0.2766(6) -0.0442(6) 0.036(5) Uani 1 1 d . . .
O39 O 0.3736(6) -0.0706(5) 0.2902(6) 0.020(4) Uani 1 1 d U . .
O40 O 0.4947(7) 0.2947(6) -0.0154(6) 0.035(5) Uani 1 1 d U . .
O41 O 0.2564(6) -0.0169(5) 0.2518(6) 0.017(4) Uani 1 1 d U . .
O42 O 0.6741(8) 0.2322(7) -0.0117(8) 0.056(7) Uani 1 1 d . . .
O43 O 0.1971(7) 0.0540(6) 0.2802(7) 0.034(5) Uani 1 1 d . . .
O44 O 0.2896(6) -0.0740(6) 0.3314(6) 0.031(5) Uani 1 1 d . . .
O45 O 0.3686(6) 0.1760(5) 0.2146(6) 0.020(4) Uani 1 1 d U . .
O46 O 0.3042(7) -0.0969(6) 0.2311(6) 0.032(5) Uani 1 1 d U . .
O47 O 0.3029(6) 0.1165(5) 0.1572(6) 0.021(4) Uani 1 1 d U . .
O48 O 0.3227(6) 0.0110(5) 0.3058(5) 0.017(4) Uani 1 1 d . . .
O49 O 0.3987(5) -0.0121(5) 0.3644(6) 0.014(4) Uani 1 1 d U . .
O50 O 0.5489(8) 0.1425(6) -0.0924(7) 0.046(6) Uani 1 1 d . . .
O51 O 0.2268(7) 0.0964(6) 0.0969(6) 0.030(5) Uani 1 1 d U . .
O53 O 0.5004(6) 0.1035(5) 0.3053(6) 0.019(4) Uani 1 1 d . . .
O54 O 0.5467(7) 0.2670(5) 0.0568(6) 0.030(5) Uani 1 1 d . . .
O55 O 0.3850(8) 0.3231(7) -0.1153(8) 0.052(6) Uani 1 1 d U . .
O56 O 0.5266(7) 0.2285(5) -0.0862(6) 0.029(5) Uani 1 1 d . . .
O57 O 0.3198(7) -0.0330(6) 0.0546(6) 0.029(5) Uani 1 1 d . . .
O58 O 0.3955(7) 0.3137(6) -0.0075(6) 0.038(5) Uani 1 1 d . . .
O59 O 0.2893(6) 0.0563(5) 0.2337(6) 0.024(4) Uani 1 1 d . . .
O60 O 0.4235(5) -0.0464(5) 0.2046(6) 0.015(4) Uani 1 1 d . . .
O61 O 0.5623(8) 0.3537(6) 0.0258(7) 0.046(6) Uani 1 1 d . . .
O62 O 0.4540(9) 0.4014(6) 0.1423(8) 0.054(7) Uani 1 1 d . . .
O63 O 0.2631(7) 0.0541(6) 0.4462(6) 0.028(5) Uani 1 1 d . . .
O64 O 0.3374(6) -0.0083(5) 0.2113(5) 0.016(4) Uani 1 1 d . . .
O65 O 0.5957(7) 0.2880(6) 0.1419(7) 0.038(5) Uani 1 1 d . . .
O66 O 0.3814(6) 0.1042(5) 0.2920(6) 0.018(4) Uani 1 1 d U . .
O67 O 0.5132(6) 0.2378(5) 0.1770(7) 0.028(4) Uani 1 1 d . . .
O68 O 0.4730(9) 0.3718(7) 0.0427(7) 0.056(7) Uani 1 1 d . . .
O69 O 0.1328(8) -0.0014(8) 0.3365(8) 0.061(7) Uani 1 1 d . . .
O70 O 0.3973(7) -0.1312(6) 0.2131(7) 0.034(5) Uani 1 1 d . . .
O71 O 0.3159(8) 0.2985(7) 0.0546(7) 0.047(6) Uani 1 1 d . . .
O72 O 0.4458(6) 0.1871(5) 0.1342(6) 0.025(4) Uani 1 1 d . . .
O73 O 0.3429(6) 0.0630(5) 0.3876(6) 0.024(4) Uani 1 1 d . . .
O74 O 0.1948(7) 0.1424(7) 0.3014(7) 0.039(5) Uani 1 1 d . . .
O75 O 0.4597(6) 0.2815(5) 0.0722(6) 0.019(4) Uani 1 1 d . . .
O76 O 0.4840(6) 0.2200(6) 0.0171(6) 0.027(4) Uani 1 1 d U . .
O77 O 0.6227(7) 0.2160(6) 0.0750(6) 0.033(5) Uani 1 1 d . . .
O78 O 0.3666(7) -0.0908(6) 0.3962(7) 0.036(5) Uani 1 1 d . . .
O79 O 0.3826(6) 0.0043(5) 0.1214(6) 0.021(4) Uani 1 1 d U . .
O80 O 0.5385(6) 0.1687(6) 0.1176(6) 0.027(4) Uani 1 1 d . . .
O81 O 0.2323(6) 0.0059(6) 0.3579(6) 0.027(4) Uani 1 1 d U . .
O82 O 0.5731(10) 0.2872(8) -0.1515(9) 0.078(9) Uani 1 1 d . . .
O1W O 0.5016(12) 0.0134(10) 0.0277(11) 0.103(10) Uani 1 1 d U . .
O2W O 0.3877(7) 0.0082(6) 0.4842(7) 0.040(5) Uani 1 1 d . . .
O3W O 0.3596(8) 0.0934(8) 0.0568(9) 0.061(7) Uani 1 1 d . . .
O4W O 0.2586(10) 0.1621(8) 0.4715(10) 0.079(9) Uani 1 1 d . . .
O5W O 0.3722(9) 0.1200(7) 0.4597(8) 0.059(7) Uani 1 1 d . . .
O6W O 0.0569(8) 0.4242(7) 0.4616(9) 0.058(7) Uani 1 1 d . . .
O7W O 0.1053(12) 0.3332(10) 0.3283(11) 0.103(10) Uani 1 1 d U . .
O8W O 0.2204(11) 0.0005(10) 0.0269(12) 0.107(11) Uani 1 1 d . . .
O9W O 0.2628(10) 0.3910(8) 0.0667(11) 0.083(9) Uani 1 1 d . . .
O10W O 0.1606(9) 0.3548(8) 0.0774(8) 0.061(7) Uani 1 1 d . . .
O11W O 0.3269(11) 0.2867(12) 0.2921(11) 0.111(12) Uani 1 1 d . . .
O12W O 0.0153(11) 0.4283(10) 0.3171(10) 0.093(10) Uani 1 1 d U . .
O13W O 0.0527(11) 0.4432(10) 0.0755(11) 0.091(9) Uani 1 1 d U . .
O14W O 0.1482(15) 0.0951(9) 0.5203(12) 0.132(15) Uani 1 1 d . . .
O15W O 0.3829(11) 0.3854(10) 0.2769(13) 0.104(11) Uani 1 1 d . . .
O16W O 0.0036(14) 0.3321(12) 0.1963(13) 0.133(13) Uani 1 1 d U . .
O17W O 0.2153(18) 0.3646(13) 0.431(2) 0.23(3) Uani 1 1 d . . .
O18W O 0.3322(11) 0.3435(10) 0.1770(12) 0.100(10) Uani 1 1 d . . .
O19W O 0.2867(12) 0.0777(10) -0.0127(11) 0.103(10) Uani 1 1 d U . .
O20W O 0.222(2) 0.231(2) 0.283(2) 0.11(2) Uiso 0.50 1 d P . .
O21W O 0.076(2) 0.0592(19) 0.401(2) 0.104(19) Uiso 0.55 1 d P . .
O22W O 0.3081(19) 0.1846(16) 0.0868(18) 0.119(18) Uiso 0.68 1 d P . .
O23W O 0.2344(18) 0.3209(15) 0.1695(17) 0.117(16) Uiso 0.72 1 d P . .
O24W O 0.6340(18) 0.2170(16) -0.1904(18) 0.118(17) Uiso 0.70 1 d P . .
O25W O 0.426(2) 0.4769(17) 0.2056(19) 0.128(19) Uiso 0.70 1 d P . .
O26W O 0.3046(19) 0.2353(16) 0.1868(18) 0.118(17) Uiso 0.70 1 d P . .
O27W O 0.303(2) 0.1757(17) 0.3726(19) 0.094(17) Uiso 0.57 1 d P . .
O28W O 0.167(2) 0.1851(18) 0.191(2) 0.103(18) Uiso 0.57 1 d P . .
O29W O 0.071(2) 0.242(2) 0.280(2) 0.11(2) Uiso 0.50 1 d P . .
O30W O 0.2063(16) 0.0819(14) -0.0835(16) 0.162(17) Uiso 1 1 d . . .
O31W O 0.219(2) 0.249(2) 0.462(2) 0.11(2) Uiso 0.50 1 d P . .
O32W O 0.141(2) 0.010(2) 0.452(2) 0.11(2) Uiso 0.55 1 d P . .
O33W O 0.058(2) 0.0308(19) 0.545(2) 0.11(2) Uiso 0.55 1 d P . .
O34W O 0.2299(19) 0.2412(16) 0.1005(18) 0.100(17) Uiso 0.61 1 d P . .
O35W O 0.270(3) 0.169(3) -0.008(3) 0.09(3) Uiso 0.35 1 d P . .
O36W O 0.5000 0.486(3) 0.2500 0.10(3) Uiso 0.50 2 d SP . .
Na1 Na 0.5597(5) 0.0723(4) 0.0260(5) 0.057(4) Uani 1 1 d . . .
Na2 Na 0.4236(4) 0.0452(4) 0.0482(5) 0.050(3) Uani 1 1 d . . .
Na3 Na 0.1988(5) 0.3982(4) 0.0103(4) 0.049(3) Uani 1 1 d . . .
Na4 Na 0.0203(4) 0.4723(4) 0.3924(5) 0.047(3) Uani 1 1 d . . .
Na5 Na 0.1402(7) 0.0221(5) 0.5421(6) 0.089(5) Uani 1 1 d . . .
Na6 Na 0.0413(7) 0.2835(6) 0.3506(5) 0.095(6) Uani 1 1 d . . .
Na7 Na 0.3905(8) 0.3114(7) 0.2454(8) 0.121(7) Uani 1 1 d U . .
Na8 Na 0.2311(9) 0.3152(8) 0.0707(9) 0.131(8) Uani 1 1 d U . .
Na9 Na 0.3004(11) 0.2142(9) 0.2856(10) 0.166(10) Uani 1 1 d U . .
Na10 Na 0.2053(7) 0.0752(6) 0.0085(7) 0.101(6) Uani 1 1 d U . .
Na11 Na 0.1828(13) 0.1169(11) 0.4192(12) 0.081(10) Uiso 0.50 1 d P . .
Na12 Na 0.7117(12) 0.2507(10) -0.1887(11) 0.074(9) Uiso 0.50 1 d P . .

loop_
_atom_site_aniso_label
_atom_site_aniso_U_11
_atom_site_aniso_U_22
_atom_site_aniso_U_33
_atom_site_aniso_U_23
_atom_site_aniso_U_13
_atom_site_aniso_U_12
W1 0.0157(6) 0.0314(7) 0.0195(5) 0.0022(5) -0.0029(5) 0.0024(5)
W2 0.0229(6) 0.0180(6) 0.0245(5) -0.0019(4) -0.0002(5) -0.0018(5)
W3 0.0242(7) 0.0197(6) 0.0201(5) 0.0027(4) -0.0034(5) -0.0030(5)
W4 0.0315(7) 0.0258(6) 0.0226(5) -0.0016(5) -0.0044(5) 0.0098(5)
W5 0.0173(6) 0.0259(6) 0.0176(5) -0.0029(5) 0.0001(4) -0.0031(5)
W6 0.0185(6) 0.0294(6) 0.0165(5) 0.0005(5) 0.0002(4) 0.0005(5)
W7 0.0155(6) 0.0307(7) 0.0225(5) 0.0006(5) 0.0015(5) 0.0061(5)
W8 0.0521(9) 0.0174(6) 0.0301(6) 0.0006(5) 0.0047(6) 0.0014(6)
W9 0.0363(8) 0.0274(7) 0.0266(6) -0.0004(5) -0.0017(5) 0.0169(6)
W10 0.0313(8) 0.0385(8) 0.0339(6) 0.0087(6) 0.0104(6) -0.0039(6)
W11 0.0462(9) 0.0287(7) 0.0389(7) 0.0077(6) 0.0021(6) -0.0143(6)
W13 0.0333(7) 0.0266(7) 0.0233(5) 0.0003(5) 0.0069(5) 0.0070(5)
W15 0.0133(7) 0.0396(8) 0.0223(6) -0.0005(6) 0.0022(5) -0.0062(5)
O7 0.015(8) 0.023(8) 0.033(8) -0.001(7) 0.004(7) -0.006(7)
W12 0.0223(7) 0.0264(7) 0.0264(6) 0.0009(5) -0.0016(5) -0.0131(5)
O8 0.034(9) 0.043(9) 0.041(9) 0.004(8) 0.009(8) -0.001(8)
W14 0.0143(7) 0.0356(8) 0.0217(6) -0.0028(5) -0.0023(5) -0.0078(5)
O14 0.030(9) 0.028(9) 0.032(8) -0.002(7) 0.002(7) -0.013(8)
O01 0.0133(7) 0.0396(8) 0.0223(6) -0.0005(6) 0.0022(5) -0.0062(5)
W15A 0.030(8) 0.075(10) 0.031(6) -0.001(6) 0.004(5) -0.014(7)
O02 0.0223(7) 0.0264(7) 0.0264(6) 0.0009(5) -0.0016(5) -0.0131(5)
W12A 0.042(9) 0.063(9) 0.034(6) -0.013(6) -0.006(6) -0.027(7)
O03 0.0143(7) 0.0356(8) 0.0217(6) -0.0028(5) -0.0023(5) -0.0078(5)
W14A 0.014(7) 0.094(12) 0.039(7) 0.015(7) 0.000(5) 0.004(7)
W16 0.0516(10) 0.0342(8) 0.0233(6) 0.0111(6) 0.0131(6) 0.0061(7)
O52 0.046(10) 0.046(10) 0.039(9) 0.011(8) -0.001(8) 0.006(8)
W17 0.0632(11) 0.0226(8) 0.0296(7) 0.0123(6) 0.0078(7) 0.0001(7)
O23 0.26(4) 0.26(4) 0.25(4) 0.003(10) -0.001(10) 0.004(10)
W18 0.0509(10) 0.0283(8) 0.0209(6) 0.0068(6) -0.0006(6) 0.0152(7)
O18 0.065(12) 0.055(12) 0.062(12) -0.006(9) -0.001(9) 0.002(9)
O04 0.0516(10) 0.0342(8) 0.0233(6) 0.0111(6) 0.0131(6) 0.0061(7)
W16A 0.093(16) 0.079(13) 0.080(12) -0.011(10) 0.011(11) -0.029(11)
O05 0.0632(11) 0.0226(8) 0.0296(7) 0.0123(6) 0.0078(7) 0.0001(7)
W17A 0.047(10) 0.019(8) 0.20(2) -0.015(10) -0.013(12) 0.006(6)
O06 0.0509(10) 0.0283(8) 0.0209(6) 0.0068(6) -0.0006(6) 0.0152(7)
W18A 0.083(14) 0.091(15) 0.052(9) -0.019(10) -0.010(9) -0.001(12)
Co1 0.026(2) 0.0165(19) 0.0280(18) 0.0007(15) 0.0028(16) 0.0040(16)
Co2 0.0115(18) 0.0146(18) 0.0203(16) -0.0016(14) 0.0005(14) 0.0018(14)
Co3 0.015(2) 0.025(2) 0.0232(17) 0.0010(15) -0.0044(15) 0.0043(15)
Co4 0.024(2) 0.024(2) 0.0251(18) 0.0020(16) 0.0042(16) -0.0087(16)
Co5 0.024(2) 0.019(2) 0.0222(17) 0.0005(15) -0.0027(16) 0.0023(15)
Co6 0.018(2) 0.0150(18) 0.0192(16) -0.0026(14) -0.0004(15) -0.0006(14)
Co7 0.0133(19) 0.021(2) 0.0226(17) 0.0033(15) 0.0000(15) -0.0014(15)
Co8 0.015(2) 0.0179(19) 0.0224(17) -0.0010(14) -0.0025(15) -0.0037(15)
P1 0.019(4) 0.032(4) 0.022(3) 0.011(3) 0.002(3) 0.005(3)
P2 0.020(4) 0.019(4) 0.021(3) -0.003(3) 0.004(3) 0.005(3)
P3 0.022(4) 0.021(4) 0.020(3) 0.000(3) 0.000(3) 0.003(3)
P4 0.015(4) 0.017(4) 0.015(3) -0.001(3) 0.002(3) 0.001(3)
O1 0.072(11) 0.050(10) 0.066(10) 0.008(8) 0.002(8) -0.003(8)
O2 0.10(2) 0.027(13) 0.067(15) 0.014(12) 0.014(15) -0.027(13)
O3 0.060(16) 0.032(12) 0.023(9) 0.007(9) -0.011(10) -0.006(11)
O4 0.053(16) 0.065(16) 0.029(10) -0.013(11) 0.002(10) -0.027(12)
O5 0.053(16) 0.043(14) 0.064(14) -0.004(11) -0.010(12) -0.029(12)
O6 0.009(7) 0.022(7) 0.027(7) 0.002(6) -0.008(6) 0.001(6)
O9 0.049(14) 0.018(11) 0.041(11) 0.002(9) -0.004(10) 0.020(9)
O10 0.021(8) 0.024(8) 0.018(7) -0.007(6) -0.008(6) 0.000(6)
O11 0.054(15) 0.027(11) 0.021(9) 0.004(8) -0.007(9) -0.005(10)
O12 0.016(4) 0.016(4) 0.017(4) 0.000(3) -0.003(3) -0.001(3)
O13 0.022(11) 0.024(10) 0.019(8) -0.008(8) 0.000(8) -0.001(8)
O15 0.017(10) 0.024(10) 0.030(9) 0.006(8) -0.012(8) 0.010(8)
O16 0.029(12) 0.033(12) 0.030(10) 0.005(9) -0.005(9) 0.013(9)
O17 0.027(12) 0.043(13) 0.021(9) -0.014(9) -0.003(8) 0.014(9)
O19 0.009(7) 0.024(7) 0.026(7) 0.000(6) -0.004(6) 0.000(6)
O20 0.037(13) 0.015(10) 0.030(9) -0.001(8) -0.004(9) -0.001(8)
O21 0.028(12) 0.040(12) 0.024(9) 0.006(9) 0.007(9) -0.005(9)
O22 0.021(11) 0.013(9) 0.043(11) -0.004(8) 0.013(9) -0.005(8)
O24 0.055(15) 0.022(11) 0.039(11) 0.001(9) 0.015(11) 0.008(10)
O25 0.042(13) 0.016(10) 0.012(8) 0.000(7) 0.003(8) 0.000(8)
O26 0.009(10) 0.033(11) 0.019(8) 0.010(8) -0.006(7) 0.005(8)
O27 0.060(15) 0.027(11) 0.022(9) -0.015(9) -0.008(10) -0.014(10)
O28 0.019(11) 0.022(11) 0.043(11) -0.006(9) -0.008(9) 0.002(8)
O29 0.020(8) 0.014(7) 0.034(7) -0.003(6) -0.001(6) 0.002(6)
O30 0.039(13) 0.027(11) 0.029(10) 0.004(8) 0.000(9) -0.010(9)
O31 0.019(8) 0.032(8) 0.021(7) -0.001(6) -0.007(6) 0.014(6)
O32 0.029(12) 0.026(11) 0.017(8) -0.006(8) 0.003(8) 0.009(8)
O33 0.024(11) 0.033(11) 0.022(9) -0.002(8) 0.013(8) 0.000(9)
O34 0.023(11) 0.037(12) 0.022(9) -0.006(8) -0.013(8) 0.007(9)
O35 0.033(9) 0.034(8) 0.046(8) 0.010(7) 0.004(7) -0.020(7)
O36 0.021(11) 0.033(11) 0.026(9) -0.009(8) -0.009(8) 0.005(8)
O37 0.044(14) 0.039(13) 0.037(11) -0.006(10) -0.015(10) 0.010(10)
O38 0.046(14) 0.041(13) 0.022(9) 0.008(9) 0.012(9) 0.013(10)
O39 0.019(5) 0.019(5) 0.021(4) -0.002(3) -0.003(3) -0.002(3)
O40 0.043(9) 0.035(8) 0.029(7) 0.006(7) -0.011(7) 0.009(7)
O41 0.012(7) 0.023(7) 0.017(6) -0.007(6) 0.002(6) 0.002(6)
O42 0.052(17) 0.068(17) 0.048(13) 0.019(12) 0.028(12) -0.002(13)
O43 0.049(14) 0.017(10) 0.037(10) -0.006(9) -0.007(10) 0.015(9)
O44 0.023(12) 0.053(14) 0.018(9) -0.017(9) 0.001(8) -0.012(9)
O45 0.017(7) 0.018(7) 0.026(7) -0.001(6) 0.012(6) 0.000(6)
O46 0.023(8) 0.040(8) 0.032(7) 0.003(7) -0.005(7) 0.007(7)
O47 0.015(7) 0.025(8) 0.023(7) 0.004(6) -0.006(6) 0.006(6)
O48 0.019(10) 0.012(9) 0.019(8) -0.005(7) -0.007(7) 0.003(7)
O49 0.011(7) 0.009(7) 0.022(7) -0.009(6) -0.006(6) 0.003(6)
O50 0.056(16) 0.039(13) 0.043(11) -0.003(10) 0.036(11) 0.008(11)
O51 0.025(8) 0.035(8) 0.030(7) 0.007(7) -0.014(7) -0.002(7)
O53 0.019(10) 0.018(10) 0.020(8) -0.004(7) -0.011(8) -0.002(8)
O54 0.039(13) 0.020(11) 0.030(10) 0.005(8) 0.010(9) -0.011(9)
O55 0.049(10) 0.052(9) 0.053(9) 0.010(8) -0.003(8) 0.019(8)
O56 0.048(14) 0.011(10) 0.027(9) 0.010(8) -0.003(9) -0.006(9)
O57 0.030(12) 0.029(11) 0.029(10) -0.005(8) 0.011(9) -0.003(9)
O58 0.045(14) 0.043(13) 0.027(10) 0.010(9) 0.013(10) 0.016(11)
O59 0.033(12) 0.016(10) 0.022(9) -0.004(7) -0.011(8) -0.001(8)
O60 0.006(9) 0.013(9) 0.028(9) 0.000(7) 0.000(7) 0.004(7)
O61 0.064(17) 0.024(12) 0.050(12) -0.007(10) -0.020(12) 0.003(11)
O62 0.077(19) 0.032(13) 0.053(13) 0.001(11) 0.021(13) 0.014(12)
O63 0.036(13) 0.029(11) 0.020(9) -0.005(8) -0.013(8) -0.002(9)
O64 0.022(10) 0.018(9) 0.010(7) 0.000(7) 0.012(7) -0.003(7)
O65 0.038(14) 0.037(12) 0.039(11) 0.015(10) -0.001(10) -0.016(10)
O66 0.018(5) 0.017(4) 0.019(4) 0.001(3) 0.000(3) 0.002(3)
O67 0.015(11) 0.018(10) 0.049(11) -0.013(9) 0.017(9) -0.005(8)
O68 0.10(2) 0.032(13) 0.037(11) 0.006(10) -0.019(13) 0.008(13)
O69 0.030(15) 0.09(2) 0.063(14) -0.018(14) 0.028(12) -0.022(13)
O70 0.023(12) 0.044(13) 0.035(10) -0.003(9) 0.020(9) -0.005(9)
O71 0.049(16) 0.050(15) 0.043(12) 0.006(11) 0.005(11) 0.024(12)
O72 0.025(11) 0.018(10) 0.032(10) -0.006(8) -0.012(8) 0.004(8)
O73 0.024(11) 0.032(11) 0.017(8) 0.003(8) -0.010(8) -0.003(8)
O74 0.029(13) 0.054(14) 0.033(10) -0.004(10) 0.013(9) 0.015(10)
O75 0.032(11) 0.005(9) 0.019(8) 0.000(7) 0.012(8) 0.004(7)
O76 0.018(8) 0.028(8) 0.035(7) -0.003(7) 0.003(6) 0.009(6)
O77 0.044(14) 0.037(12) 0.020(9) 0.016(9) 0.011(9) 0.002(10)
O78 0.030(13) 0.043(13) 0.035(10) 0.023(9) -0.016(9) -0.003(10)
O79 0.024(8) 0.024(8) 0.017(6) 0.005(6) 0.013(6) 0.004(6)
O80 0.017(11) 0.036(12) 0.029(9) -0.002(9) 0.016(8) -0.003(8)
O81 0.026(8) 0.028(8) 0.026(7) -0.012(6) -0.007(6) -0.008(7)
O82 0.11(3) 0.067(19) 0.055(15) 0.000(13) 0.044(16) 0.004(17)
O1W 0.090(13) 0.104(13) 0.114(13) 0.022(9) 0.002(9) 0.015(9)
O2W 0.020(12) 0.049(14) 0.050(12) -0.002(11) 0.002(10) -0.003(10)
O3W 0.025(14) 0.063(17) 0.095(18) 0.001(14) 0.011(13) -0.004(12)
O4W 0.08(2) 0.07(2) 0.087(19) 0.021(15) -0.009(16) -0.022(16)
O5W 0.069(19) 0.059(17) 0.049(13) -0.024(12) 0.015(13) -0.012(13)
O6W 0.052(17) 0.045(15) 0.077(16) 0.007(13) 0.000(13) -0.018(12)
O7W 0.109(13) 0.100(13) 0.100(13) 0.010(9) -0.003(9) -0.010(9)
O8W 0.08(3) 0.11(3) 0.13(3) 0.00(2) -0.06(2) 0.02(2)
O9W 0.09(2) 0.043(17) 0.12(2) -0.016(16) -0.031(19) 0.017(15)
O10W 0.063(19) 0.061(17) 0.059(14) 0.002(13) 0.001(13) 0.008(14)
O11W 0.08(3) 0.16(3) 0.09(2) -0.01(2) 0.013(19) 0.02(2)
O12W 0.094(13) 0.093(12) 0.092(12) -0.015(9) -0.007(9) 0.007(9)
O13W 0.091(13) 0.086(12) 0.097(12) -0.006(9) 0.013(9) -0.002(9)
O14W 0.22(4) 0.05(2) 0.13(3) 0.019(18) 0.00(3) 0.08(2)
O15W 0.07(2) 0.09(2) 0.16(3) 0.02(2) 0.00(2) 0.003(18)
O16W 0.132(16) 0.142(16) 0.125(15) -0.004(10) 0.006(10) -0.010(10)
O17W 0.21(5) 0.13(4) 0.36(7) 0.09(4) -0.22(5) -0.08(4)
O18W 0.07(2) 0.11(3) 0.12(2) -0.03(2) 0.013(19) 0.020(19)
O19W 0.099(13) 0.114(13) 0.095(12) -0.002(9) 0.007(9) 0.009(9)
Na1 0.049(9) 0.056(9) 0.066(8) 0.018(7) 0.029(7) 0.017(7)
Na2 0.032(8) 0.066(10) 0.053(7) -0.016(7) -0.003(6) 0.013(7)
Na3 0.046(9) 0.057(9) 0.044(7) -0.002(6) 0.010(6) -0.007(7)
Na4 0.026(7) 0.044(8) 0.070(8) 0.014(6) 0.004(6) 0.007(6)
Na5 0.099(15) 0.076(13) 0.091(12) -0.004(10) -0.006(11) 0.000(11)
Na6 0.097(15) 0.136(17) 0.053(9) -0.007(10) 0.008(9) 0.017(13)
Na7 0.123(11) 0.107(10) 0.132(10) -0.008(8) 0.017(8) 0.015(8)
Na8 0.125(11) 0.127(11) 0.141(11) -0.008(8) 0.003(9) 0.007(9)
Na9 0.158(13) 0.163(13) 0.177(13) -0.007(9) 0.004(9) 0.000(9)
Na10 0.095(10) 0.107(10) 0.100(9) -0.008(8) -0.003(8) 0.012(8)

loop_
_atom_type_symbol
_atom_type_description
_atom_type_scat_dispersion_real
_atom_type_scat_dispersion_imag
_atom_type_scat_source
Co Co 0.3494 0.9721 'International Tables Vol C Tables 4.2.6.8 and 6.1.1.4'
H H 0.0000 0.0000 'International Tables Vol C Tables 4.2.6.8 and 6.1.1.4'
O O 0.0106 0.0060 'International Tables Vol C Tables 4.2.6.8 and 6.1.1.4'
P P 0.1023 0.0942 'International Tables Vol C Tables 4.2.6.8 and 6.1.1.4'
W W -0.8490 6.8722 'International Tables Vol C Tables 4.2.6.8 and 6.1.1.4'
Na Na 0.0362 0.0249 'International Tables Vol C Tables 4.2.6.8 and 6.1.1.4'

loop_
_geom_angle_atom_site_label_1
_geom_angle_atom_site_label_2
_geom_angle_atom_site_label_3
_geom_angle
_geom_angle_site_symmetry_1
_geom_angle_site_symmetry_3
O51 W1 O47 102.6(8) . .
O51 W1 O16 101.7(8) . .
O47 W1 O16 93.2(8) . .
O51 W1 O36 100.0(8) . .
O47 W1 O36 94.2(7) . .
O16 W1 O36 154.9(7) . .
O51 W1 O25 96.8(8) . .
O47 W1 O25 160.5(7) . .
O16 W1 O25 83.9(7) . .
O36 W1 O25 81.2(7) . .
O51 W1 O59 174.7(8) . .
O47 W1 O59 79.0(6) . .
O16 W1 O59 73.1(6) . .
O36 W1 O59 84.8(6) . .
O25 W1 O59 81.7(6) . .
O70 W2 O60 102.5(8) . .
O70 W2 O39 100.8(7) . .
O60 W2 O39 94.2(7) . .
O70 W2 O20 101.3(8) . .
O60 W2 O20 91.2(7) . .
O39 W2 O20 155.5(7) . .
O70 W2 O46 98.5(8) . .
O60 W2 O46 159.0(7) . .
O39 W2 O46 82.2(7) . .
O20 W2 O46 84.2(7) . .
O70 W2 O64 174.0(7) . .
O60 W2 O64 77.6(6) . .
O39 W2 O64 85.2(6) . .
O20 W2 O64 72.7(6) . .
O46 W2 O64 81.5(6) . .
O78 W3 O49 102.2(8) . .
O78 W3 O39 100.9(8) . .
O49 W3 O39 94.7(7) . .
O78 W3 O11 98.3(8) . .
O49 W3 O11 91.5(7) . .
O39 W3 O11 158.1(7) . .
O78 W3 O44 97.3(8) . .
O49 W3 O44 160.4(7) . .
O39 W3 O44 83.6(7) . .
O11 W3 O44 83.6(7) . .
O78 W3 O48 173.7(8) . .
O49 W3 O48 79.0(6) . .
O39 W3 O48 85.1(6) . .
O11 W3 O48 75.4(6) . .
O44 W3 O48 81.4(7) . .
O37 W4 O31 103.3(9) . .
O37 W4 O17 99.9(8) . .
O31 W4 O17 93.3(7) . .
O37 W4 O13 100.7(8) . .
O31 W4 O13 92.5(7) . .
O17 W4 O13 156.6(8) . .
O37 W4 O3 98.0(8) . .
O31 W4 O3 158.7(8) . .
O17 W4 O3 82.3(8) . .
O13 W4 O3 84.1(7) . .
O37 W4 O76 174.5(8) . .
O31 W4 O76 77.5(7) . .
O17 W4 O76 74.6(7) . .
O13 W4 O76 84.6(6) . .
O3 W4 O76 81.3(7) . .
O37 W4 Na6 85.8(7) . 2_554
O31 W4 Na6 136.7(6) . 2_554
O17 W4 Na6 43.5(6) . 2_554
O13 W4 Na6 127.8(6) . 2_554
O3 W4 Na6 43.9(6) . 2_554
O76 W4 Na6 89.9(5) . 2_554
O57 W5 O79 103.1(8) . .
O57 W5 O36 101.0(8) . .
O79 W5 O36 94.2(8) . .
O57 W5 O20 99.2(8) . .
O79 W5 O20 90.8(8) . .
O36 W5 O20 157.5(7) . .
O57 W5 O21 97.2(8) . .
O79 W5 O21 159.7(7) . .
O36 W5 O21 82.3(8) . .
O20 W5 O21 85.4(8) . .
O57 W5 O64 173.2(7) . .
O79 W5 O64 78.2(6) . .
O36 W5 O64 85.5(6) . .
O20 W5 O64 74.1(6) . .
O21 W5 O64 81.5(6) . .
O63 W6 O73 101.8(8) . .
O63 W6 O15 101.9(8) . .
O73 W6 O15 93.1(7) . .
O63 W6 O11 100.0(8) . .
O73 W6 O11 92.9(8) . .
O15 W6 O11 155.6(7) . .
O63 W6 O81 100.6(8) . .
O73 W6 O81 157.6(7) . .
O15 W6 O81 81.9(7) . .
O11 W6 O81 83.6(8) . .
O63 W6 O48 173.8(7) . .
O73 W6 O48 77.5(6) . .
O15 W6 O48 84.4(6) . .
O11 W6 O48 73.9(6) . .
O81 W6 O48 80.2(6) . .
O74 W7 O34 101.5(9) . .
O74 W7 O15 102.3(8) . .
O34 W7 O15 94.0(7) . .
O74 W7 O16 99.4(8) . .
O34 W7 O16 92.1(7) . .
O15 W7 O16 155.7(7) . .
O74 W7 O43 99.7(9) . .
O34 W7 O43 158.8(8) . .
O15 W7 O43 82.6(7) . .
O16 W7 O43 83.2(7) . .
O74 W7 O59 171.9(7) . .
O34 W7 O59 78.4(7) . .
O15 W7 O59 85.8(6) . .
O16 W7 O59 72.5(6) . .
O43 W7 O59 80.4(7) . .
O62 W8 O30 102.4(9) . .
O62 W8 O27 100.3(10) . .
O30 W8 O27 93.9(8) . .
O62 W8 O9 102.5(10) . .
O30 W8 O9 91.7(8) . .
O27 W8 O9 154.8(7) . .
O62 W8 O68 98.0(9) . .
O30 W8 O68 159.6(8) . .
O27 W8 O68 82.4(9) . .
O9 W8 O68 83.8(9) . .
O62 W8 O75 175.5(10) . .
O30 W8 O75 77.9(7) . .
O27 W8 O75 84.1(6) . .
O9 W8 O75 73.1(6) . .
O68 W8 O75 81.8(7) . .
O71 W9 O29 103.0(8) . .
O71 W9 O13 101.0(9) . .
O29 W9 O13 93.1(7) . .
O71 W9 O9 100.4(9) . .
O29 W9 O9 92.8(7) . .
O13 W9 O9 155.9(8) . .
O71 W9 O58 98.0(9) . .
O29 W9 O58 159.0(8) . .
O13 W9 O58 82.8(7) . .
O9 W9 O58 83.3(8) . .
O71 W9 O75 174.5(8) . .
O29 W9 O75 77.1(6) . .
O13 W9 O75 84.5(6) . .
O9 W9 O75 74.1(7) . .
O58 W9 O75 82.1(7) . .
O42 W10 O77 101.2(9) . .
O42 W10 O24 101.2(10) . .
O77 W10 O24 92.0(8) . .
O42 W10 O35 101.6(10) . .
O77 W10 O35 93.2(8) . .
O24 W10 O35 155.2(8) . .
O42 W10 O38 98.7(9) . .
O77 W10 O38 159.9(8) . .
O24 W10 O38 82.0(8) . .
O35 W10 O38 84.9(8) . .
O42 W10 O54 172.3(9) . .
O77 W10 O54 79.1(7) . .
O24 W10 O54 86.5(7) . .
O35 W10 O54 70.7(7) . .
O38 W10 O54 81.4(7) . .
O2 W11 O65 102.7(10) . .
O2 W11 O27 99.1(10) . .
O65 W11 O27 95.5(8) . .
O2 W11 O35 102.1(10) . .
O65 W11 O35 91.4(9) . .
O27 W11 O35 155.6(7) . .
O2 W11 O61 98.0(9) . .
O65 W11 O61 159.2(8) . .
O27 W11 O61 82.0(8) . .
O35 W11 O61 83.2(8) . .
O2 W11 O54 174.2(10) . .
O65 W11 O54 78.5(7) . .
O27 W11 O54 86.4(7) . .
O35 W11 O54 72.1(7) . .
O61 W11 O54 80.8(7) . .
O50 W13 O33 102.6(8) . .
O50 W13 O24 101.5(10) . .
O33 W13 O24 94.5(8) . .
O50 W13 O17 99.7(9) . .
O33 W13 O17 91.8(8) . .
O24 W13 O17 156.0(7) . .
O50 W13 O56 96.3(8) . .
O33 W13 O56 161.0(7) . .
O24 W13 O56 82.8(8) . .
O17 W13 O56 83.8(8) . .
O50 W13 O76 173.4(9) . .
O33 W13 O76 79.3(7) . .
O24 W13 O76 84.5(7) . .
O17 W13 O76 73.9(6) . .
O56 W13 O76 81.7(7) . .
O50 W13 Na6 83.2(8) . 2_554
O33 W13 Na6 136.4(7) . 2_554
O24 W13 Na6 127.2(6) . 2_554
O17 W13 Na6 45.0(6) . 2_554
O56 W13 Na6 44.7(6) . 2_554
O76 W13 Na6 91.1(5) . 2_554
O69 W15 O81 104.3(9) . .
O69 W15 O7 101.4(10) . .
O81 W15 O7 90.0(8) . .
O69 W15 O43 104.3(10) . .
O81 W15 O43 89.1(8) . .
O7 W15 O43 153.6(8) . .
O69 W15 O14 99.0(10) . .
O81 W15 O14 156.5(9) . .
O7 W15 O14 82.9(9) . .
O43 W15 O14 87.6(8) . .
O69 W15 O41 170.3(8) . .
O81 W15 O41 83.3(6) . .
O7 W15 O41 72.2(7) . .
O43 W15 O41 81.5(7) . .
O14 W15 O41 73.2(8) . .
W15 O7 W12 126.3(10) . .
O5 W12 O46 104.1(10) . .
O5 W12 O44 104.2(9) . .
O46 W12 O44 93.1(8) . .
O5 W12 O7 99.8(10) . .
O46 W12 O7 155.4(8) . .
O44 W12 O7 86.6(8) . .
O5 W12 O8 99.5(10) . .
O46 W12 O8 88.5(9) . .
O44 W12 O8 155.1(9) . .
O7 W12 O8 81.8(9) . .
O5 W12 O41 169.4(9) . .
O46 W12 O41 83.8(7) . .
O44 W12 O41 82.1(7) . .
O7 W12 O41 71.7(7) . .
O8 W12 O41 73.4(8) . .
W14 O8 W12 123.7(12) . .
O4 W14 O25 104.2(9) . .
O4 W14 O21 104.1(9) . .
O25 W14 O21 90.3(8) . .
O4 W14 O8 98.2(10) . .
O25 W14 O8 157.2(8) . .
O21 W14 O8 88.1(9) . .
O4 W14 O14 100.3(9) . .
O25 W14 O14 88.9(8) . .
O21 W14 O14 155.0(8) . .
O8 W14 O14 83.1(9) . .
O4 W14 O41 169.4(8) . .
O25 W14 O41 84.0(6) . .
O21 W14 O41 82.3(6) . .
O8 W14 O41 73.3(8) . .
O14 W14 O41 72.8(7) . .
W14 O14 W15 124.2(12) . .
O81 W15A O44 106.2(10) . .
O81 W15A O41 84.0(8) . .
O44 W15A O41 82.8(8) . .
O46 W12A O21 106.0(10) . .
O46 W12A O41 85.5(8) . .
O21 W12A O41 82.2(8) . .
O43 W14A O25 104.2(11) . .
O43 W14A O41 82.5(8) . .
O25 W14A O41 84.3(8) . .
O82 W16 O38 104.0(11) . .
O82 W16 O56 103.2(10) . .
O38 W16 O56 88.2(8) . .
O82 W16 O52 99.5(11) . .
O38 W16 O52 92.8(10) . .
O56 W16 O52 156.3(9) . .
O82 W16 O18 100.0(13) . .
O38 W16 O18 155.1(10) . .
O56 W16 O18 92.7(11) . .
O52 W16 O18 76.8(12) . .
O82 W16 O40 170.7(10) . .
O38 W16 O40 82.7(7) . .
O56 W16 O40 83.2(7) . .
O52 W16 O40 73.5(8) . .
O18 W16 O40 72.7(10) . .
O82 W16 Na6 89.2(10) . 2_554
O38 W16 Na6 131.8(7) . 2_554
O56 W16 Na6 43.7(6) . 2_554
O52 W16 Na6 131.1(9) . 2_554
O18 W16 Na6 54.3(10) . 2_554
O40 W16 Na6 91.1(5) . 2_554
W16 O52 W17 123.6(12) . .
O1 W17 O61 103.2(10) . .
O1 W17 O68 103.6(10) . .
O61 W17 O68 89.1(10) . .
O1 W17 O52 99.4(10) . .
O61 W17 O52 92.4(10) . .
O68 W17 O52 156.0(10) . .
O1 W17 O23 111(2) . .
O61 W17 O23 145(2) . .
O68 W17 O23 90(2) . .
O52 W17 O23 75(2) . .
O1 W17 O40 171.3(8) . .
O61 W17 O40 82.1(7) . .
O68 W17 O40 83.2(8) . .
O52 W17 O40 73.2(8) . .
O23 W17 O40 63(2) . .
W18 O23 W17 134(5) . .
O23 W18 O55 100(3) . .
O23 W18 O58 93(3) . .
O55 W18 O58 103.0(9) . .
O23 W18 O3 154(3) . .
O55 W18 O3 104.7(10) . .
O58 W18 O3 90.5(8) . .
O23 W18 O18 77(3) . .
O55 W18 O18 100.4(12) . .
O58 W18 O18 155.6(11) . .
O3 W18 O18 90.1(11) . .
O23 W18 O40 73(3) . .
O55 W18 O40 171.1(9) . .
O58 W18 O40 82.7(7) . .
O3 W18 O40 81.9(7) . .
O18 W18 O40 73.3(10) . .
O23 W18 Na6 129(3) . 2_554
O55 W18 Na6 91.1(8) . 2_554
O58 W18 Na6 132.8(7) . 2_554
O3 W18 Na6 42.3(6) . 2_554
O18 W18 Na6 52.7(10) . 2_554
O40 W18 Na6 89.8(5) . 2_554
W18 O18 W16 124.7(16) . .
W18 O18 Na6 95.3(12) . 2_554
W16 O18 Na6 92.7(12) . 2_554
O38 W16A O61 99.6(11) . .
O68 W17A O58 83.3(12) . .
O68 W17A O40 76.1(10) . .
O58 W17A O40 72.4(8) . .
O56 W18A Na6 75.2(10) . 2_554
O56 W18A O3 94.4(11) . .
Na6 W18A O3 71.6(9) 2_554 .
O67 Co1 O29 171.4(7) . .
O67 Co1 O22 92.3(7) . .
O29 Co1 O22 95.5(7) . .
O67 Co1 O30 96.8(7) . .
O29 Co1 O30 86.6(7) . .
O22 Co1 O30 91.3(6) . .
O67 Co1 O72 82.0(7) . .
O29 Co1 O72 93.7(6) . .
O22 Co1 O72 95.2(7) . .
O30 Co1 O72 173.5(7) . .
O67 Co1 O75 99.3(6) . .
O29 Co1 O75 73.8(6) . .
O22 Co1 O75 163.4(6) . .
O30 Co1 O75 75.7(6) . .
O72 Co1 O75 98.2(6) . .
O67 Co1 Na7 111.2(6) . .
O29 Co1 Na7 77.0(6) . .
O22 Co1 Na7 45.0(6) . .
O30 Co1 Na7 50.0(6) . .
O72 Co1 Na7 136.3(6) . .
O75 Co1 Na7 119.0(5) . .
O66 Co2 O12 81.9(6) . .
O66 Co2 O10 82.1(6) . .
O12 Co2 O10 81.8(6) . .
O66 Co2 O53 166.5(6) . 4_655
O12 Co2 O53 89.5(6) . 4_655
O10 Co2 O53 107.1(6) . 4_655
O66 Co2 O53 106.4(6) . .
O12 Co2 O53 167.9(6) . .
O10 Co2 O53 90.5(6) . .
O53 Co2 O53 83.8(6) 4_655 .
O66 Co2 O6 89.0(6) . .
O12 Co2 O6 106.3(6) . .
O10 Co2 O6 167.1(6) . .
O53 Co2 O6 83.4(6) 4_655 .
O53 Co2 O6 83.0(6) . .
O45 Co3 O34 91.2(7) . .
O45 Co3 O12 96.4(6) . .
O34 Co3 O12 171.2(7) . .
O45 Co3 O47 94.3(7) . .
O34 Co3 O47 91.4(6) . .
O12 Co3 O47 92.4(6) . .
O45 Co3 O66 93.8(6) . .
O34 Co3 O66 92.3(6) . .
O12 Co3 O66 82.9(6) . .
O47 Co3 O66 171.0(6) . .
O67 Co4 O80 83.7(6) . .
O67 Co4 O65 91.6(7) . .
O80 Co4 O65 169.6(8) . .
O67 Co4 O77 167.7(7) . .
O80 Co4 O77 93.1(7) . .
O65 Co4 O77 89.6(8) . .
O67 Co4 O26 96.5(7) . 4_655
O80 Co4 O26 93.2(7) . 4_655
O65 Co4 O26 96.6(7) . 4_655
O77 Co4 O26 95.5(7) . 4_655
O31 Co5 O28 95.9(7) . 4_655
O31 Co5 O72 94.3(7) . .
O28 Co5 O72 94.9(7) 4_655 .
O31 Co5 O33 87.9(7) . .
O28 Co5 O33 96.3(7) 4_655 .
O72 Co5 O33 168.3(7) . .
O31 Co5 O80 168.8(7) . .
O28 Co5 O80 94.8(7) 4_655 .
O72 Co5 O80 81.5(6) . .
O33 Co5 O80 94.1(7) . .
O72 Co6 O67 80.5(7) 4_655 4_655
O72 Co6 O80 80.7(7) 4_655 4_655
O67 Co6 O80 81.1(7) 4_655 4_655
O72 Co6 O6 91.9(6) 4_655 4_655
O67 Co6 O6 106.2(6) 4_655 4_655
O80 Co6 O6 168.8(7) 4_655 4_655
O72 Co6 O53 106.4(6) 4_655 .
O67 Co6 O53 168.8(7) 4_655 .
O80 Co6 O53 91.4(7) 4_655 .
O6 Co6 O53 82.6(6) 4_655 .
O72 Co6 O6 168.9(6) 4_655 .
O67 Co6 O6 91.8(7) 4_655 .
O80 Co6 O6 106.1(7) 4_655 .
O6 Co6 O6 82.6(6) 4_655 .
O53 Co6 O6 82.4(6) . .
O32 Co7 O66 95.7(7) . .
O32 Co7 O49 94.1(6) . .
O66 Co7 O49 170.0(6) . .
O32 Co7 O73 94.9(6) . .
O66 Co7 O73 92.4(6) . .
O49 Co7 O73 88.8(6) . .
O32 Co7 O10 95.2(6) . .
O66 Co7 O10 82.6(6) . .
O49 Co7 O10 94.5(6) . .
O73 Co7 O10 169.2(6) . .
O19 Co8 O60 97.9(6) 4_655 .
O19 Co8 O10 96.8(6) 4_655 .
O60 Co8 O10 92.5(6) . .
O19 Co8 O79 95.0(6) 4_655 .
O60 Co8 O79 88.7(6) . .
O10 Co8 O79 167.9(7) . .
O19 Co8 O12 93.7(6) 4_655 .
O60 Co8 O12 167.8(6) . .
O10 Co8 O12 82.3(6) . .
O79 Co8 O12 94.1(6) . .
O76 P1 O75 108.7(10) . .
O76 P1 O40 109.7(10) . .
O75 P1 O40 108.9(10) . .
O76 P1 O54 110.0(10) . .
O75 P1 O54 110.1(10) . .
O40 P1 O54 109.5(11) . .
O22 P2 O26 112.2(10) . .
O22 P2 O6 109.1(10) . .
O26 P2 O6 107.5(9) . .
O22 P2 O45 110.7(10) . .
O26 P2 O45 109.8(9) . .
O6 P2 O45 107.3(9) . .
O22 P2 Na9 101.0(9) . .
O26 P2 Na9 53.1(8) . .
O6 P2 Na9 149.2(9) . .
O45 P2 Na9 66.3(8) . .
O59 P3 O48 110.4(9) . .
O59 P3 O64 108.5(9) . .
O48 P3 O64 111.0(9) . .
O59 P3 O41 109.1(10) . .
O48 P3 O41 108.1(9) . .
O64 P3 O41 109.8(9) . .
O32 P4 O19 111.9(9) . .
O32 P4 O28 111.1(9) . .
O19 P4 O28 111.7(9) . .
O32 P4 O53 106.8(9) . .
O19 P4 O53 107.4(9) . .
O28 P4 O53 107.7(9) . .
O32 P4 Na4 73.6(7) . 7_655
O19 P4 Na4 43.3(6) . 7_655
O28 P4 Na4 109.5(7) . 7_655
O53 P4 Na4 139.7(7) . 7_655
O32 P4 Na2 111.3(7) . 4_655
O19 P4 Na2 74.2(7) . 4_655
O28 P4 Na2 41.5(7) . 4_655
O53 P4 Na2 137.9(7) . 4_655
Na4 P4 Na2 70.2(3) 7_655 4_655
W18 O3 W4 148.0(10) . .
W18 O3 W18A 62.4(8) . .
W4 O3 W18A 135.7(12) . .
W18 O3 Na6 107.6(9) . 2_554
W4 O3 Na6 103.2(9) . 2_554
W18A O3 Na6 54.0(8) . 2_554
W14 O4 Na5 135.4(11) . 8
P2 O6 Co2 122.2(9) . .
P2 O6 Co6 119.2(9) . 4_655
Co2 O6 Co6 96.1(6) . 4_655
P2 O6 Co6 119.9(9) . .
Co2 O6 Co6 96.7(6) . .
Co6 O6 Co6 97.0(6) 4_655 .
W8 O9 W9 123.7(9) . .
Co8 O10 Co2 93.0(6) . .
Co8 O10 Co7 131.2(8) . .
Co2 O10 Co7 91.4(6) . .
W6 O11 W3 121.4(8) . .
Co3 O12 Co2 92.6(6) . .
Co3 O12 Co8 130.8(8) . .
Co2 O12 Co8 92.5(6) . .
W4 O13 W9 155.3(10) . .
W7 O15 W6 156.8(10) . .
W1 O16 W7 124.6(9) . .
W4 O17 W13 123.0(8) . .
W4 O17 Na6 105.9(9) . 2_554
W13 O17 Na6 102.2(9) . 2_554
P4 O19 Co8 124.0(10) . 4_655
P4 O19 Na4 111.2(9) . 7_655
Co8 O19 Na4 120.2(8) 4_655 7_655
W5 O20 W2 123.8(8) . .
W14 O21 W12A 64.3(7) . .
W14 O21 W5 149.5(11) . .
W12A O21 W5 130.8(11) . .
P2 O22 Co1 123.7(10) . .
P2 O22 Na7 133.3(11) . .
Co1 O22 Na7 97.1(8) . .
W13 O24 W10 154.8(11) . .
W14 O25 W14A 61.9(7) . .
W14 O25 W1 149.1(10) . .
W14A O25 W1 130.6(9) . .
P2 O26 Co4 121.2(10) . 4_655
P2 O26 Na9 98.0(9) . .
Co4 O26 Na9 127.4(10) 4_655 .
W8 O27 W11 156.2(9) . .
P4 O28 Co5 124.6(10) . 4_655
P4 O28 Na2 113.5(9) . 4_655
Co5 O28 Na2 117.3(8) 4_655 4_655
W9 O29 Co1 120.1(9) . .
W8 O30 Co1 119.1(9) . .
W8 O30 Na7 137.9(11) . .
Co1 O30 Na7 91.7(8) . .
W4 O31 Co5 122.2(10) . .
P4 O32 Co7 124.0(9) . .
P4 O32 Na1 114.4(9) . 4_655
Co7 O32 Na1 117.4(8) . 4_655
W13 O33 Co5 120.0(9) . .
W13 O33 Na1 127.8(9) . .
Co5 O33 Na1 109.7(7) . .
W7 O34 Co3 119.3(9) . .
W7 O34 Na9 132.0(11) . .
Co3 O34 Na9 108.4(11) . .
W11 O35 W10 125.1(9) . .
W5 O36 W1 155.9(10) . .
W16 O38 W16A 61.9(8) . .
W16 O38 W10 151.1(12) . .
W16A O38 W10 135.8(11) . .
W3 O39 W2 156.5(10) . .
P1 O40 W17A 138.1(13) . .
P1 O40 W18 127.0(12) . .
W17A O40 W18 48.3(6) . .
P1 O40 W17 125.5(10) . .
W17A O40 W17 42.0(5) . .
W18 O40 W17 89.2(6) . .
P1 O40 W16 125.2(11) . .
W17A O40 W16 96.5(9) . .
W18 O40 W16 88.9(5) . .
W17 O40 W16 89.2(6) . .
P3 O41 W14A 123.8(10) . .
P3 O41 W12A 123.0(9) . .
W14A O41 W12A 93.4(8) . .
P3 O41 W15A 122.6(9) . .
W14A O41 W15A 92.5(7) . .
W12A O41 W15A 93.0(7) . .
P3 O41 W15 126.1(8) . .
W14A O41 W15 49.0(4) . .
W12A O41 W15 110.9(7) . .
W15A O41 W15 47.8(5) . .
P3 O41 W12 125.3(9) . .
W14A O41 W12 110.8(8) . .
W12A O41 W12 46.7(4) . .
W15A O41 W12 50.7(5) . .
W15 O41 W12 89.8(5) . .
P3 O41 W14 125.0(8) . .
W14A O41 W14 48.4(5) . .
W12A O41 W14 50.4(5) . .
W15A O41 W14 112.4(7) . .
W15 O41 W14 89.7(5) . .
W12 O41 W14 89.5(5) . .
W10 O42 Na8 151.3(14) . 3
W15 O43 W7 149.9(10) . .
W15 O43 W14A 61.4(7) . .
W7 O43 W14A 134.8(11) . .
W12 O44 W15A 65.9(7) . .
W12 O44 W3 146.8(9) . .
W15A O44 W3 131.3(11) . .
P2 O45 Co3 124.4(10) . .
P2 O45 Na9 84.6(9) . .
Co3 O45 Na9 93.0(8) . .
W12 O46 W12A 62.2(7) . .
W12 O46 W2 147.8(10) . .
W12A O46 W2 132.8(10) . .
W1 O47 Co3 118.1(8) . .
P3 O48 W3 127.6(9) . .
P3 O48 W6 127.7(9) . .
W3 O48 W6 88.4(5) . .
W3 O49 Co7 119.6(8) . .
W3 O49 Na4 127.8(8) . 7_655
Co7 O49 Na4 111.0(7) . 7_655
W1 O51 Na10 142.6(11) . .
P4 O53 Co2 121.2(9) . 4_655
P4 O53 Co2 120.5(9) . .
Co2 O53 Co2 95.7(6) 4_655 .
P4 O53 Co6 119.5(8) . .
Co2 O53 Co6 97.0(7) 4_655 .
Co2 O53 Co6 97.2(6) . .
P1 O54 W11 127.4(10) . .
P1 O54 W10 125.8(9) . .
W11 O54 W10 91.0(6) . .
W18 O55 Na11 116.4(12) . 2_554
W16 O56 W13 150.4(10) . .
W16 O56 W18A 56.4(7) . .
W13 O56 W18A 139.3(12) . .
W16 O56 Na6 105.9(8) . 2_554
W13 O56 Na6 101.9(8) . 2_554
W18A O56 Na6 55.7(8) . 2_554
W5 O57 Na3 132.9(9) . 7_655
W18 O58 W9 149.9(11) . .
W18 O58 W17A 53.2(8) . .
W9 O58 W17A 139.6(12) . .
P3 O59 W1 127.6(9) . .
P3 O59 W7 126.4(9) . .
W1 O59 W7 88.9(6) . .
W2 O60 Co8 121.5(8) . .
W17 O61 W11 150.2(13) . .
W17 O61 W16A 66.6(9) . .
W11 O61 W16A 131.4(12) . .
W6 O63 Na3 126.5(10) . 2
P3 O64 W5 127.8(9) . .
P3 O64 W2 125.5(8) . .
W5 O64 W2 88.9(5) . .
W11 O65 Co4 121.2(10) . .
Co7 O66 Co2 93.1(6) . .
Co7 O66 Co3 131.1(8) . .
Co2 O66 Co3 92.2(6) . .
Co1 O67 Co4 130.9(9) . .
Co1 O67 Co6 93.5(7) . 4_655
Co4 O67 Co6 92.3(7) . 4_655
W17 O68 W8 150.1(13) . .
W17 O68 W17A 48.9(7) . .
W8 O68 W17A 144.6(13) . .
W9 O71 Na8 165.3(12) . .
Co5 O72 Co1 131.1(9) . .
Co5 O72 Co6 94.5(7) . 4_655
Co1 O72 Co6 92.9(6) . 4_655
W6 O73 Co7 121.9(8) . .
P1 O75 Co1 126.2(9) . .
P1 O75 W9 127.7(9) . .
Co1 O75 W9 88.8(5) . .
P1 O75 W8 126.0(9) . .
Co1 O75 W8 87.4(5) . .
W9 O75 W8 88.0(5) . .
P1 O76 W13 127.4(10) . .
P1 O76 W4 126.5(10) . .
W13 O76 W4 87.4(5) . .
W10 O77 Co4 121.0(10) . .
W5 O79 Co8 121.8(8) . .
W5 O79 Na2 126.8(8) . .
Co8 O79 Na2 108.9(8) . .
Co4 O80 Co5 130.1(9) . .
Co4 O80 Co6 92.0(7) . 4_655
Co5 O80 Co6 92.5(7) . 4_655
W15A O81 W15 61.8(6) . .
W15A O81 W6 132.8(11) . .
W15 O81 W6 150.2(10) . .
O1W O1W Na2 110(3) 5_655 .
O1W O1W Na4 118(3) 5_655 6_656
Na2 O1W Na4 102.7(12) . 6_656
O1W O1W Na1 114(3) 5_655 .
Na2 O1W Na1 107.4(12) . .
Na4 O1W Na1 105.0(12) 6_656 .
Na1 O2W Na2 110.6(8) 4_655 8_556
Na3 O4W Na8 76.1(9) 2 2
Na3 O4W Na11 100.3(11) 2 .
Na8 O4W Na11 130.9(13) 2 .
Na1 O5W Na3 114.9(10) 4_655 2
Na2 O6W Na4 119.3(10) 2 .
Na5 O8W Na10 98.5(13) 8 .
Na3 O9W Na8 80.8(10) . .
Na8 O10W Na3 82.2(10) . .
Na7 O11W Na9 121.8(16) . .
Na4 O13W Na1 118.0(13) 4 3_455
Na5 O14W Na11 118.6(14) . .
Na9 O20W Na12 101(3) . 3_455
Na12 O23W Na8 97.5(19) 3_455 .
Na9 O26W Na12 88.8(18) . 3_455
Na12 O34W Na8 102(2) 3_455 .
O33 Na1 O5W 85.7(8) . 4_655
O33 Na1 O2W 161.5(8) . 4_655
O5W Na1 O2W 91.9(8) 4_655 4_655
O33 Na1 O32 98.7(7) . 4_655
O5W Na1 O32 85.9(8) 4_655 4_655
O2W Na1 O32 99.4(7) 4_655 4_655
O33 Na1 O1W 106.6(10) . .
O5W Na1 O1W 165.8(10) 4_655 .
O2W Na1 O1W 78.6(10) 4_655 .
O32 Na1 O1W 85.3(8) 4_655 .
O33 Na1 O13W 85.0(9) . 3
O5W Na1 O13W 108.3(9) 4_655 3
O2W Na1 O13W 78.3(8) 4_655 3
O32 Na1 O13W 165.6(10) 4_655 3
O1W Na1 O13W 80.3(10) . 3
O33 Na1 Na4 128.9(6) . 6_656
O5W Na1 Na4 128.6(7) 4_655 6_656
O2W Na1 Na4 65.8(5) 4_655 6_656
O32 Na1 Na4 56.0(5) 4_655 6_656
O1W Na1 Na4 37.7(7) . 6_656
O13W Na1 Na4 111.1(8) 3 6_656
O33 Na1 Na2 73.3(6) . .
O5W Na1 Na2 149.6(7) 4_655 .
O2W Na1 Na2 114.8(7) 4_655 .
O32 Na1 Na2 76.2(5) 4_655 .
O1W Na1 Na2 36.4(8) . .
O13W Na1 Na2 91.7(8) 3 .
Na4 Na1 Na2 58.7(3) 6_656 .
O33 Na1 Na3 104.7(6) . 3
O5W Na1 Na3 32.6(6) 4_655 3
O2W Na1 Na3 65.8(6) 4_655 3
O32 Na1 Na3 108.5(6) 4_655 3
O1W Na1 Na3 143.3(9) . 3
O13W Na1 Na3 83.7(8) 3 3
Na4 Na1 Na3 124.5(4) 6_656 3
Na2 Na1 Na3 175.2(4) . 3
O33 Na1 Na2 134.5(7) . 5_655
O5W Na1 Na2 120.8(7) 4_655 5_655
O2W Na1 Na2 35.1(5) 4_655 5_655
O32 Na1 Na2 118.0(6) 4_655 5_655
O1W Na1 Na2 55.0(8) . 5_655
O13W Na1 Na2 53.0(7) 3 5_655
Na4 Na1 Na2 65.0(3) 6_656 5_655
Na2 Na1 Na2 89.4(4) . 5_655
Na3 Na1 Na2 89.1(3) 3 5_655
O3W Na2 O28 85.5(8) . 4_655
O3W Na2 O1W 163.2(11) . .
O28 Na2 O1W 86.0(9) 4_655 .
O3W Na2 O6W 90.5(9) . 2_554
O28 Na2 O6W 98.5(8) 4_655 2_554
O1W Na2 O6W 76.4(9) . 2_554
O3W Na2 O2W 99.9(8) . 8
O28 Na2 O2W 172.3(8) 4_655 8
O1W Na2 O2W 87.4(9) . 8
O6W Na2 O2W 76.1(7) 2_554 8
O3W Na2 O79 84.4(8) . .
O28 Na2 O79 97.8(7) 4_655 .
O1W Na2 O79 111.2(9) . .
O6W Na2 O79 162.5(9) 2_554 .
O2W Na2 O79 88.2(7) 8 .
O3W Na2 P4 104.6(7) . 4_655
O28 Na2 P4 25.0(4) 4_655 4_655
O1W Na2 P4 72.0(8) . 4_655
O6W Na2 P4 113.8(7) 2_554 4_655
O2W Na2 P4 153.3(7) 8 4_655
O79 Na2 P4 83.8(5) . 4_655
O3W Na2 Na4 151.4(7) . 6_656
O28 Na2 Na4 78.4(5) 4_655 6_656
O1W Na2 Na4 38.7(7) . 6_656
O6W Na2 Na4 115.0(7) 2_554 6_656
O2W Na2 Na4 98.7(6) 8 6_656
O79 Na2 Na4 74.7(5) . 6_656
P4 Na2 Na4 54.6(3) 4_655 6_656
O3W Na2 Na1 128.2(8) . .
O28 Na2 Na1 56.9(5) 4_655 .
O1W Na2 Na1 36.2(8) . .
O6W Na2 Na1 64.9(6) 2_554 .
O2W Na2 Na1 115.5(6) 8 .
O79 Na2 Na1 130.6(6) . .
P4 Na2 Na1 55.2(3) 4_655 .
Na4 Na2 Na1 59.9(3) 6_656 .
O3W Na2 Na1 133.7(7) . 5_655
O28 Na2 Na1 140.8(6) 4_655 5_655
O1W Na2 Na1 56.5(8) . 5_655
O6W Na2 Na1 84.4(6) 2_554 5_655
O2W Na2 Na1 34.3(5) 8 5_655
O79 Na2 Na1 87.1(5) . 5_655
P4 Na2 Na1 119.6(4) 4_655 5_655
Na4 Na2 Na1 65.3(3) 6_656 5_655
Na1 Na2 Na1 90.6(4) . 5_655
O9W Na3 O4W 78.3(10) . 2_554
O9W Na3 O10W 81.4(10) . .
O4W Na3 O10W 94.6(9) 2_554 .
O9W Na3 O63 97.7(10) . 2_554
O4W Na3 O63 88.6(8) 2_554 2_554
O10W Na3 O63 176.4(9) . 2_554
O9W Na3 O5W 160.3(10) . 2_554
O4W Na3 O5W 90.5(9) 2_554 2_554
O10W Na3 O5W 83.4(8) . 2_554
O63 Na3 O5W 98.2(8) 2_554 2_554
O9W Na3 O57 87.8(8) . 7_665
O4W Na3 O57 162.8(10) 2_554 7_665
O10W Na3 O57 93.4(8) . 7_665
O63 Na3 O57 83.0(7) 2_554 7_665
O5W Na3 O57 105.5(9) 2_554 7_665
O9W Na3 Na8 52.4(8) . .
O4W Na3 Na8 55.1(8) 2_554 .
O10W Na3 Na8 47.6(7) . .
O63 Na3 Na8 134.2(8) 2_554 .
O5W Na3 Na8 107.9(8) 2_554 .
O57 Na3 Na8 122.9(7) 7_665 .
O9W Na3 Na11 73.2(9) . 2_554
O4W Na3 Na11 43.8(8) 2_554 2_554
O10W Na3 Na11 134.3(9) . 2_554
O63 Na3 Na11 48.2(7) 2_554 2_554
O5W Na3 Na11 109.7(8) 2_554 2_554
O57 Na3 Na11 122.2(8) 7_665 2_554
Na8 Na3 Na11 87.2(7) . 2_554
O9W Na3 Na1 153.9(9) . 3_455
O4W Na3 Na1 123.1(8) 2_554 3_455
O10W Na3 Na1 82.1(7) . 3_455
O63 Na3 Na1 97.5(6) 2_554 3_455
O5W Na3 Na1 32.6(6) 2_554 3_455
O57 Na3 Na1 73.2(6) 7_665 3_455
Na8 Na3 Na1 124.6(6) . 3_455
Na11 Na3 Na1 132.0(6) 2_554 3_455
O12W Na4 O13W 90.6(11) . 4
O12W Na4 O49 86.0(9) . 7_665
O13W Na4 O49 168.4(10) 4 7_665
O12W Na4 O19 87.5(9) . 7_665
O13W Na4 O19 94.1(9) 4 7_665
O49 Na4 O19 96.8(6) 7_665 7_665
O12W Na4 O1W 164.0(12) . 6_566
O13W Na4 O1W 74.2(11) 4 6_566
O49 Na4 O1W 109.9(10) 7_665 6_566
O19 Na4 O1W 88.4(9) 7_665 6_566
O12W Na4 O6W 104.7(10) . .
O13W Na4 O6W 83.5(9) 4 .
O49 Na4 O6W 86.7(7) 7_665 .
O19 Na4 O6W 167.6(9) 7_665 .
O1W Na4 O6W 79.2(9) 6_566 .
O12W Na4 P4 108.3(8) . 7_665
O13W Na4 P4 107.7(8) 4 7_665
O49 Na4 P4 83.9(5) 7_665 7_665
O19 Na4 P4 25.5(4) 7_665 7_665
O1W Na4 P4 72.5(8) 6_566 7_665
O6W Na4 P4 144.8(7) . 7_665
O12W Na4 Na2 128.2(9) . 6_566
O13W Na4 Na2 58.7(8) 4 6_566
O49 Na4 Na2 131.3(6) 7_665 6_566
O19 Na4 Na2 58.0(5) 7_665 6_566
O1W Na4 Na2 38.6(8) 6_566 6_566
O6W Na4 Na2 111.0(7) . 6_566
P4 Na4 Na2 55.2(3) 7_665 6_566
O12W Na4 Na1 155.7(9) . 6_566
O13W Na4 Na1 111.2(8) 4 6_566
O49 Na4 Na1 74.6(5) 7_665 6_566
O19 Na4 Na1 80.7(5) 7_665 6_566
O1W Na4 Na1 37.4(8) 6_566 6_566
O6W Na4 Na1 88.8(6) . 6_566
P4 Na4 Na1 56.0(3) 7_665 6_566
Na2 Na4 Na1 61.5(3) 6_566 6_566
O33W Na5 O32W 93(2) . .
O33W Na5 O14W 89.3(18) . .
O32W Na5 O14W 85.7(18) . .
O33W Na5 O8W 166.9(18) . 8_556
O32W Na5 O8W 77.3(18) . 8_556
O14W Na5 O8W 98.9(14) . 8_556
O33W Na5 O4 102.1(16) . 8_556
O32W Na5 O4 161.3(19) . 8_556
O14W Na5 O4 84.0(11) . 8_556
O8W Na5 O4 89.0(10) 8_556 8_556
O33W Na5 Na10 127.1(16) . 8_556
O32W Na5 Na10 67.8(16) . 8_556
O14W Na5 Na10 134.3(12) . 8_556
O8W Na5 Na10 40.9(8) 8_556 8_556
O4 Na5 Na10 109.5(8) 8_556 8_556
W18A Na6 O16W 128.3(15) 2 4
W18A Na6 O29W 91.2(18) 2 .
O16W Na6 O29W 98.7(18) 4 .
W18A Na6 O7W 149.2(13) 2 .
O16W Na6 O7W 82.5(14) 4 .
O29W Na6 O7W 84.6(18) . .
W18A Na6 O56 49.1(7) 2 2
O16W Na6 O56 90.9(12) 4 2
O29W Na6 O56 132.4(19) . 2
O7W Na6 O56 143.1(11) . 2
W18A Na6 O3 54.4(8) 2 2
O16W Na6 O3 154.9(12) 4 2
O29W Na6 O3 106.2(18) . 2
O7W Na6 O3 97.6(11) . 2
O56 Na6 O3 74.0(7) 2 2
W18A Na6 O17 92.3(8) 2 2
O16W Na6 O17 95.1(12) 4 2
O29W Na6 O17 159.2(19) . 2
O7W Na6 O17 82.0(10) . 2
O56 Na6 O17 62.4(7) 2 2
O3 Na6 O17 60.3(6) 2 2
W18A Na6 O18 12.7(8) 2 2
O16W Na6 O18 130.1(14) 4 2
O29W Na6 O18 78.4(18) . 2
O7W Na6 O18 145.0(13) . 2
O56 Na6 O18 60.6(8) 2 2
O3 Na6 O18 59.3(8) 2 2
O17 Na6 O18 104.2(9) 2 2
W18A Na6 W13 77.6(7) 2 2
O16W Na6 W13 81.8(10) 4 2
O29W Na6 W13 165.7(18) . 2
O7W Na6 W13 109.6(10) . 2
O56 Na6 W13 33.5(4) 2 2
O3 Na6 W13 74.6(5) 2 2
O17 Na6 W13 32.8(5) 2 2
O18 Na6 W13 90.2(7) 2 2
W18A Na6 W16 25.1(6) 2 2
O16W Na6 W16 104.0(12) 4 2
O29W Na6 W16 102.6(17) . 2
O7W Na6 W16 169.3(9) . 2
O56 Na6 W16 30.5(4) 2 2
O3 Na6 W16 73.0(6) 2 2
O17 Na6 W16 88.9(6) 2 2
O18 Na6 W16 33.0(7) 2 2
W13 Na6 W16 63.7(3) 2 2
W18A Na6 W4 80.7(7) 2 2
O16W Na6 W4 124.4(11) 4 2
O29W Na6 W4 130.6(17) . 2
O7W Na6 W4 79.2(8) . 2
O56 Na6 W4 74.9(5) 2 2
O3 Na6 W4 33.0(5) 2 2
O17 Na6 W4 30.6(4) 2 2
O18 Na6 W4 89.0(7) 2 2
W13 Na6 W4 56.9(2) 2 2
W16 Na6 W4 90.2(3) 2 2
W18A Na6 W18 32.6(6) 2 2
O16W Na6 W18 161.0(13) 4 2
O29W Na6 W18 84.7(16) . 2
O7W Na6 W18 116.6(10) . 2
O56 Na6 W18 73.5(6) 2 2
O3 Na6 W18 30.0(5) 2 2
O17 Na6 W18 87.3(6) 2 2
O18 Na6 W18 32.1(7) 2 2
W13 Na6 W18 90.4(3) 2 2
W16 Na6 W18 57.1(3) 2 2
W4 Na6 W18 62.8(3) 2 2
O11W Na7 O22 92.7(12) . .
O11W Na7 O15W 94.2(13) . .
O22 Na7 O15W 162.3(14) . .
O11W Na7 O30 157.5(14) . .
O22 Na7 O30 73.5(8) . .
O15W Na7 O30 104.1(12) . .
O11W Na7 O18W 89.2(13) . .
O22 Na7 O18W 117.5(11) . .
O15W Na7 O18W 78.8(12) . .
O30 Na7 O18W 81.8(10) . .
O11W Na7 Co1 122.3(12) . .
O22 Na7 Co1 37.9(5) . .
O15W Na7 Co1 142.4(11) . .
O30 Na7 Co1 38.3(5) . .
O18W Na7 Co1 92.3(8) . .
O11W Na7 Na9 29.7(10) . .
O22 Na7 Na9 64.8(7) . .
O15W Na7 Na9 123.9(11) . .
O30 Na7 Na9 129.9(9) . .
O18W Na7 Na9 93.5(10) . .
Co1 Na7 Na9 92.8(6) . .
O10W Na8 O34W 117.6(17) . .
O10W Na8 O71 159.9(14) . .
O34W Na8 O71 82.4(15) . .
O10W Na8 O9W 79.2(11) . .
O34W Na8 O9W 154.8(18) . .
O71 Na8 O9W 81.2(11) . .
O10W Na8 O23W 85.5(14) . .
O34W Na8 O23W 75.7(17) . .
O71 Na8 O23W 98.4(15) . .
O9W Na8 O23W 87.8(15) . .
O10W Na8 O42 79.6(11) . 3_455
O34W Na8 O42 69.2(14) . 3_455
O71 Na8 O42 111.8(11) . 3_455
O9W Na8 O42 135.2(12) . 3_455
O23W Na8 O42 129.0(16) . 3_455
O10W Na8 O4W 91.3(11) . 2_554
O34W Na8 O4W 123.7(16) . 2_554
O71 Na8 O4W 77.9(10) . 2_554
O9W Na8 O4W 71.0(10) . 2_554
O23W Na8 O4W 158.8(16) . 2_554
O42 Na8 O4W 70.6(9) 3_455 2_554
O10W Na8 Na3 50.1(7) . .
O34W Na8 Na3 158.4(16) . .
O71 Na8 Na3 111.6(10) . .
O9W Na8 Na3 46.8(8) . .
O23W Na8 Na3 116.4(14) . .
O42 Na8 Na3 90.0(8) 3_455 .
O4W Na8 Na3 48.8(7) 2_554 .
O10W Na8 Na12 96.1(10) . 3_455
O34W Na8 Na12 38.1(13) . 3_455
O71 Na8 Na12 99.4(10) . 3_455
O9W Na8 Na12 127.2(11) . 3_455
O23W Na8 Na12 39.5(12) . 3_455
O42 Na8 Na12 93.9(10) 3_455 3_455
O4W Na8 Na12 161.4(11) 2_554 3_455
Na3 Na8 Na12 144.6(9) . 3_455
O20W Na9 O11W 95(2) . .
O20W Na9 O34 93(2) . .
O11W Na9 O34 169.1(16) . .
O20W Na9 O27W 100(2) . .
O11W Na9 O27W 112.1(17) . .
O34 Na9 O27W 73.9(15) . .
O20W Na9 O26 169(2) . .
O11W Na9 O26 82.0(12) . .
O34 Na9 O26 91.6(11) . .
O27W Na9 O26 72.5(15) . .
O20W Na9 O26W 87(2) . .
O11W Na9 O26W 79.4(15) . .
O34 Na9 O26W 93.4(14) . .
O27W Na9 O26W 166(2) . .
O26 Na9 O26W 102.0(16) . .
O20W Na9 O45 136.0(19) . .
O11W Na9 O45 102.9(13) . .
O34 Na9 O45 66.2(9) . .
O27W Na9 O45 109.9(16) . .
O26 Na9 O45 54.6(7) . .
O26W Na9 O45 57.8(13) . .
O20W Na9 P2 161.3(19) . .
O11W Na9 P2 83.4(11) . .
O34 Na9 P2 86.7(9) . .
O27W Na9 P2 98.4(15) . .
O26 Na9 P2 28.9(5) . .
O26W Na9 P2 73.9(14) . .
O45 Na9 P2 29.1(4) . .
O20W Na9 Na12 41.5(16) . 3_455
O11W Na9 Na12 88.8(12) . 3_455
O34 Na9 Na12 92.0(10) . 3_455
O27W Na9 Na12 138.8(17) . 3_455
O26 Na9 Na12 147.9(12) . 3_455
O26W Na9 Na12 46.0(13) . 3_455
O45 Na9 Na12 98.5(9) . 3_455
P2 Na9 Na12 119.7(9) . 3_455
O20W Na9 Na7 115.2(19) . .
O11W Na9 Na7 28.5(9) . .
O34 Na9 Na7 140.6(11) . .
O27W Na9 Na7 123.7(16) . .
O26 Na9 Na7 66.0(8) . .
O26W Na9 Na7 62.8(13) . .
O45 Na9 Na7 74.5(7) . .
P2 Na9 Na7 57.7(6) . .
Na12 Na9 Na7 91.9(8) 3_455 .
O19W Na10 O30W 75.9(14) . .
O19W Na10 O8W 84.5(13) . .
O30W Na10 O8W 106.2(15) . .
O19W Na10 O51 87.9(11) . .
O30W Na10 O51 154.1(15) . .
O8W Na10 O51 91.9(10) . .
O19W Na10 Na5 124.9(11) . 8
O30W Na10 Na5 108.4(13) . 8
O8W Na10 Na5 40.6(9) . 8
O51 Na10 Na5 97.4(7) . 8
O14W Na11 O55 102.2(13) . 2
O14W Na11 O4W 87.0(13) . .
O55 Na11 O4W 109.0(13) 2 .
O14W Na11 Na3 74.6(11) . 2
O55 Na11 Na3 143.9(12) 2 2
O4W Na11 Na3 35.9(7) . 2
O34W Na12 O28W 93(2) 3 3
O34W Na12 O23W 80.9(19) 3 3
O28W Na12 O23W 161(2) 3 3
O34W Na12 O24W 105(2) 3 .
O28W Na12 O24W 84(2) 3 .
O23W Na12 O24W 80.9(19) 3 .
O34W Na12 O20W 153(3) 3 3
O28W Na12 O20W 81(2) 3 3
O23W Na12 O20W 112(2) 3 3
O24W Na12 O20W 100(2) . 3
O34W Na12 O26W 75.4(19) 3 3
O28W Na12 O26W 113(2) 3 3
O23W Na12 O26W 83.4(19) 3 3
O24W Na12 O26W 164(2) . 3
O20W Na12 O26W 83(2) 3 3
O34W Na12 Na9 118.1(18) 3 3
O28W Na12 Na9 95.2(17) 3 3
O23W Na12 Na9 103.6(16) 3 3
O24W Na12 Na9 136.6(16) . 3
O20W Na12 Na9 37.5(17) 3 3
O26W Na12 Na9 45.2(12) 3 3
O34W Na12 Na8 40.0(14) 3 3
O28W Na12 Na8 124.8(17) 3 3
O23W Na12 Na8 43.0(12) 3 3
O24W Na12 Na8 84.8(14) . 3
O20W Na12 Na8 154(2) 3 3
O26W Na12 Na8 86.0(14) 3 3
Na9 Na12 Na8 127.9(11) 3 3

loop_
_geom_bond_atom_site_label_1
_geom_bond_atom_site_label_2
_geom_bond_distance
_geom_bond_site_symmetry_2
W1 O51 1.714(16) .
W1 O47 1.827(17) .
W1 O16 1.951(17) .
W1 O36 1.968(17) .
W1 O25 2.054(17) .
W1 O59 2.479(15) .
W2 O70 1.76(2) .
W2 O60 1.820(16) .
W2 O39 1.947(15) .
W2 O20 1.960(17) .
W2 O46 2.082(19) .
W2 O64 2.492(16) .
W3 O78 1.743(17) .
W3 O49 1.826(15) .
W3 O39 1.941(15) .
W3 O11 1.981(19) .
W3 O44 2.019(18) .
W3 O48 2.447(15) .
W4 O37 1.74(2) .
W4 O31 1.825(16) .
W4 O17 1.924(17) .
W4 O13 1.935(16) .
W4 O3 2.029(18) .
W4 O76 2.496(18) .
W4 Na6 3.631(16) 2_554
W5 O57 1.759(16) .
W5 O79 1.776(18) .
W5 O36 1.917(18) .
W5 O20 1.953(17) .
W5 O21 2.027(18) .
W5 O64 2.439(14) .
W6 O63 1.761(17) .
W6 O73 1.802(17) .
W6 O15 1.946(15) .
W6 O11 1.980(19) .
W6 O81 2.000(17) .
W6 O48 2.510(15) .
W7 O74 1.749(18) .
W7 O34 1.809(19) .
W7 O15 1.932(15) .
W7 O16 1.977(17) .
W7 O43 1.98(2) .
W7 O59 2.488(17) .
W8 O62 1.71(2) .
W8 O30 1.827(17) .
W8 O27 1.92(2) .
W8 O9 1.95(2) .
W8 O68 2.01(2) .
W8 O75 2.508(15) .
W9 O71 1.73(2) .
W9 O29 1.824(16) .
W9 O13 1.947(16) .
W9 O9 1.960(19) .
W9 O58 2.022(17) .
W9 O75 2.457(18) .
W10 O42 1.77(2) .
W10 O77 1.788(16) .
W10 O24 1.96(2) .
W10 O35 1.962(19) .
W10 O38 2.030(18) .
W10 O54 2.453(19) .
W11 O2 1.69(2) .
W11 O65 1.817(18) .
W11 O27 1.94(2) .
W11 O35 1.94(2) .
W11 O61 2.040(19) .
W11 O54 2.405(17) .
W13 O50 1.721(18) .
W13 O33 1.811(16) .
W13 O24 1.92(2) .
W13 O17 1.990(19) .
W13 O56 2.024(16) .
W13 O76 2.483(17) .
W13 Na6 3.590(16) 2_554
W15 O69 1.76(2) .
W15 O81 1.930(16) .
W15 O7 1.94(2) .
W15 O43 1.956(18) .
W15 O14 1.98(2) .
W15 O41 2.459(15) .
O7 W12 1.959(19) .
W12 O5 1.75(2) .
W12 O46 1.861(18) .
W12 O44 1.923(16) .
W12 O8 1.98(2) .
W12 O41 2.469(16) .
O8 W14 1.97(2) .
W14 O4 1.742(19) .
W14 O25 1.890(16) .
W14 O21 1.897(18) .
W14 O14 1.97(2) .
W14 O41 2.483(15) .
W15A O81 1.93(2) .
W15A O44 1.94(2) .
W15A O41 2.43(2) .
W12A O46 1.88(2) .
W12A O21 2.01(2) .
W12A O41 2.40(2) .
W14A O43 1.99(2) .
W14A O25 1.99(2) .
W14A O41 2.39(2) .
W16 O82 1.74(2) .
W16 O38 1.893(19) .
W16 O56 1.894(16) .
W16 O52 1.96(2) .
W16 O18 1.96(3) .
W16 O40 2.481(19) .
W16 Na6 3.59(2) 2_554
O52 W17 1.99(2) .
W17 O1 1.80(2) .
W17 O61 1.89(2) .
W17 O68 1.90(2) .
W17 O23 2.24(9) .
W17 O40 2.473(19) .
O23 W18 1.51(8) .
W18 O55 1.73(2) .
W18 O58 1.899(17) .
W18 O3 1.919(19) .
W18 O18 1.95(3) .
W18 O40 2.466(18) .
W18 Na6 3.657(19) 2_554
O18 Na6 2.92(4) 2_554
W16A O38 1.94(3) .
W16A O61 2.19(3) .
W17A O68 2.29(3) .
W17A O58 2.47(3) .
W17A O40 2.47(3) .
W18A O56 2.02(3) .
W18A Na6 2.20(3) 2_554
W18A O3 2.21(3) .
Co1 O67 2.079(19) .
Co1 O29 2.096(17) .
Co1 O22 2.103(17) .
Co1 O30 2.106(18) .
Co1 O72 2.110(17) .
Co1 O75 2.403(15) .
Co1 Na7 3.40(2) .
Co2 O66 2.112(16) .
Co2 O12 2.126(15) .
Co2 O10 2.134(17) .
Co2 O53 2.150(17) 4_655
Co2 O53 2.169(16) .
Co2 O6 2.176(17) .
Co3 O45 2.076(17) .
Co3 O34 2.092(18) .
Co3 O12 2.085(16) .
Co3 O47 2.092(16) .
Co3 O66 2.111(16) .
Co4 O67 2.076(17) .
Co4 O80 2.082(18) .
Co4 O65 2.096(19) .
Co4 O77 2.118(18) .
Co4 O26 2.133(16) 4_655
Co5 O31 2.067(17) .
Co5 O28 2.074(17) 4_655
Co5 O72 2.083(17) .
Co5 O33 2.131(16) .
Co5 O80 2.137(18) .
Co6 O72 2.122(17) 4_655
Co6 O67 2.131(17) 4_655
Co6 O80 2.136(16) 4_655
Co6 O6 2.181(17) 4_655
Co6 O53 2.179(16) .
Co6 O6 2.190(15) .
Co7 O32 2.083(18) .
Co7 O66 2.092(16) .
Co7 O49 2.090(15) .
Co7 O73 2.094(18) .
Co7 O10 2.130(16) .
Co8 O19 2.082(17) 4_655
Co8 O60 2.091(16) .
Co8 O10 2.107(15) .
Co8 O79 2.113(17) .
Co8 O12 2.130(16) .
P1 O76 1.538(19) .
P1 O75 1.557(16) .
P1 O40 1.552(18) .
P1 O54 1.58(2) .
P2 O22 1.534(17) .
P2 O26 1.563(16) .
P2 O6 1.561(17) .
P2 O45 1.565(18) .
P2 Na9 3.21(3) .
P3 O59 1.553(17) .
P3 O48 1.553(15) .
P3 O64 1.568(16) .
P3 O41 1.567(17) .
P4 O32 1.540(18) .
P4 O19 1.569(17) .
P4 O28 1.578(18) .
P4 O53 1.637(16) .
P4 Na4 3.400(13) 7_655
P4 Na2 3.425(14) 4_655
O3 Na6 2.58(3) 2_554
O4 Na5 2.55(3) 8
O6 Co6 2.181(17) 4_655
O17 Na6 2.60(2) 2_554
O19 Co8 2.082(17) 4_655
O19 Na4 2.50(2) 7_655
O22 Na7 2.42(3) .
O26 Co4 2.133(16) 4_655
O26 Na9 2.59(3) .
O28 Co5 2.074(17) 4_655
O28 Na2 2.47(2) 4_655
O30 Na7 2.60(3) .
O32 Na1 2.57(2) 4_655
O33 Na1 2.46(2) .
O34 Na9 2.45(3) .
O42 Na8 2.70(3) 3
O45 Na9 2.95(3) .
O49 Na4 2.48(2) 7_655
O51 Na10 2.48(2) .
O53 Co2 2.150(17) 4_655
O55 Na11 2.86(4) 2_554
O56 Na6 2.58(3) 2_554
O57 Na3 2.52(2) 7_655
O63 Na3 2.50(2) 2
O67 Co6 2.131(17) 4_655
O71 Na8 2.52(3) .
O72 Co6 2.122(17) 4_655
O79 Na2 2.59(2) .
O80 Co6 2.136(16) 4_655
O1W O1W 1.68(6) 5_655
O1W Na2 2.51(4) .
O1W Na4 2.51(3) 6_656
O1W Na1 2.50(4) .
O2W Na1 2.54(2) 4_655
O2W Na2 2.59(2) 8_556
O3W Na2 2.40(3) .
O4W Na3 2.48(3) 2
O4W Na8 2.70(4) 2
O4W Na11 2.93(4) .
O5W Na1 2.49(3) 4_655
O5W Na3 2.49(3) 2
O6W Na2 2.52(3) 2
O6W Na4 2.58(3) .
O7W Na6 2.49(4) .
O8W Na5 2.44(4) 8
O8W Na10 2.45(4) .
O9W Na3 2.36(3) .
O9W Na8 2.57(4) .
O10W Na8 2.39(3) .
O10W Na3 2.48(3) .
O11W Na7 2.33(4) .
O11W Na9 2.42(5) .
O12W Na4 2.41(3) .
O13W Na4 2.43(3) 4
O13W Na1 2.70(3) 3_455
O14W Na5 2.39(3) .
O14W Na11 2.90(5) .
O15W Na7 2.49(4) .
O16W Na6 2.35(4) 4
O18W Na7 2.65(4) .
O19W Na10 2.40(4) .
O20W Na9 2.33(8) .
O20W Na12 2.53(7) 3_455
O23W Na12 2.41(6) 3_455
O23W Na8 2.58(5) .
O24W Na12 2.47(6) .
O26W Na9 2.66(5) .
O26W Na12 2.70(6) 3_455
O27W Na9 2.58(6) .
O28W Na12 2.40(7) 3_455
O29W Na6 2.41(7) .
O30W Na10 2.41(4) .
O32W Na5 2.39(6) .
O33W Na5 2.37(7) .
O34W Na12 2.37(6) 3_455
O34W Na8 2.46(6) .
Na1 O5W 2.49(3) 4_655
Na1 O2W 2.54(2) 4_655
Na1 O32 2.57(2) 4_655
Na1 O13W 2.70(3) 3
Na1 Na4 3.974(18) 6_656
Na1 Na2 4.036(19) .
Na1 Na3 4.204(19) 3
Na1 Na2 4.217(19) 5_655
Na2 O28 2.47(2) 4_655
Na2 O6W 2.52(3) 2_554
Na2 O2W 2.59(2) 8
Na2 P4 3.425(14) 4_655
Na2 Na4 3.924(17) 6_656
Na2 Na1 4.217(19) 5_655
Na3 O4W 2.48(3) 2_554
Na3 O63 2.50(2) 2_554
Na3 O5W 2.49(3) 2_554
Na3 O57 2.52(2) 7_665
Na3 Na8 3.20(3) .
Na3 Na11 4.17(4) 2_554
Na3 Na1 4.204(19) 3_455
Na4 O13W 2.43(3) 4
Na4 O49 2.48(2) 7_665
Na4 O19 2.50(2) 7_665
Na4 O1W 2.51(3) 6_566
Na4 P4 3.400(13) 7_665
Na4 Na2 3.924(17) 6_566
Na4 Na1 3.974(18) 6_566
Na5 O8W 2.44(4) 8_556
Na5 O4 2.55(3) 8_556
Na5 Na10 3.70(3) 8_556
Na6 W18A 2.20(3) 2
Na6 O16W 2.35(4) 4
Na6 O56 2.58(3) 2
Na6 O3 2.58(3) 2
Na6 O17 2.60(2) 2
Na6 O18 2.92(4) 2
Na6 W13 3.590(16) 2
Na6 W16 3.59(2) 2
Na6 W4 3.631(16) 2
Na6 W18 3.657(19) 2
Na7 Na9 4.15(4) .
Na8 O42 2.70(3) 3_455
Na8 O4W 2.70(4) 2_554
Na8 Na12 3.75(4) 3_455
Na9 Na12 3.75(4) 3_455
Na10 Na5 3.70(3) 8
Na11 O55 2.86(4) 2
Na11 Na3 4.17(4) 2
Na12 O34W 2.37(6) 3
Na12 O28W 2.40(7) 3
Na12 O23W 2.41(6) 3
Na12 O20W 2.53(7) 3
Na12 O26W 2.70(6) 3
Na12 Na9 3.75(4) 3
Na12 Na8 3.75(4) 3
